data_4085318
loop_
_publ_author_name
'Hruszkewycz, Damian P.'
'Guard, Louise M.'
'Balcells, David'
'Feldman, Nicola'
'Hazari, Nilay'
'Tilset, Mats'

_publ_section_title
;
 Effect of 2-Substituents on Allyl-Supported Precatalysts for the
 Suzuki--Miyaura Reaction: Relating Catalytic Efficiency to the Stability
 of Palladium(I) Bridging Allyl Dimers
;
_journal_issue 1
_journal_name_full Organometallics
_journal_page_first 381
_journal_paper_doi 10.1021/om501250y
_journal_volume 34
_journal_year 2015
_chemical_formula_sum 'C31.5 H44 Cl2 N2 O Pd'
_chemical_formula_weight 643.99
_chemical_name_systematic
; 
 ? 
;
_space_group_IT_number 7
_symmetry_cell_setting monoclinic
_symmetry_space_group_name_Hall 'P -2yc'
_symmetry_space_group_name_H-M 'P 1 c 1'
_atom_sites_solution_hydrogens geom
_atom_sites_solution_primary direct
_atom_sites_solution_secondary difmap
_audit_creation_method SHELXL-97
_cell_angle_alpha 90.00
_cell_angle_beta 91.267(6)
_cell_angle_gamma 90.00
_cell_formula_units_Z 8
_cell_length_a 12.3959(3)
_cell_length_b 16.5584(4)
_cell_length_c 31.349(2)
_cell_measurement_reflns_used 58456
_cell_measurement_temperature 150(2)
_cell_measurement_theta_max 28.3
_cell_measurement_theta_min 3.0
_cell_volume 6433.0(5)
_computing_cell_refinement 'CrystalClear-SM Expert 2.0 r12 (Rigaku, 2011)'
_computing_data_collection 'CrystalClear-SM Expert 2.0 r12 (Rigaku, 2011)'
_computing_data_reduction 'CrystalClear-SM Expert 2.0 r12 (Rigaku, 2011)'
_computing_publication_material 'SHELXL-97 (Sheldrick, 2008)'
_computing_structure_refinement 'SHELXL-97 (Sheldrick, 2008)'
_computing_structure_solution 'SHELXS-97 (Sheldrick, 2008)'
_diffrn_ambient_temperature 150(2)
_diffrn_detector_area_resol_mean 10
_diffrn_measured_fraction_theta_full 0.997
_diffrn_measured_fraction_theta_max 0.997
_diffrn_measurement_device_type 'Rigaku R-AXIS RAPID imaging plate'
_diffrn_measurement_method \w
_diffrn_radiation_monochromator graphite
_diffrn_radiation_source 'fine-focus sealed tube'
_diffrn_radiation_type MoK\a
_diffrn_radiation_wavelength 0.71075
_diffrn_reflns_av_R_equivalents 0.0673
_diffrn_reflns_av_sigmaI/netI 0.0672
_diffrn_reflns_limit_h_max 16
_diffrn_reflns_limit_h_min -16
_diffrn_reflns_limit_k_max 22
_diffrn_reflns_limit_k_min -22
_diffrn_reflns_limit_l_max 41
_diffrn_reflns_limit_l_min -41
_diffrn_reflns_number 94718
_diffrn_reflns_theta_full 28.28
_diffrn_reflns_theta_max 28.28
_diffrn_reflns_theta_min 3.02
_exptl_absorpt_coefficient_mu 0.768
_exptl_absorpt_correction_T_max 0.9271
_exptl_absorpt_correction_T_min 0.8615
_exptl_absorpt_correction_type multi-scan
_exptl_absorpt_process_details 'Jacobson, R. (1998) Private Communication'
_exptl_crystal_colour Colorless
_exptl_crystal_density_diffrn 1.330
_exptl_crystal_density_method 'not measured'
_exptl_crystal_description Block
_exptl_crystal_F_000 2680
_exptl_crystal_size_max 0.20
_exptl_crystal_size_mid 0.10
_exptl_crystal_size_min 0.10
_refine_diff_density_max 0.541
_refine_diff_density_min -0.811
_refine_diff_density_rms 0.082
_refine_ls_abs_structure_details 'Flack H D (1983), Acta Cryst. A39, 876-881'
_refine_ls_abs_structure_Flack -0.026(16)
_refine_ls_extinction_method none
_refine_ls_goodness_of_fit_ref 1.051
_refine_ls_hydrogen_treatment constr
_refine_ls_matrix_type full
_refine_ls_number_parameters 1621
_refine_ls_number_reflns 29833
_refine_ls_number_restraints 932
_refine_ls_restrained_S_all 1.050
_refine_ls_R_factor_all 0.0713
_refine_ls_R_factor_gt 0.0488
_refine_ls_shift/su_max 0.002
_refine_ls_shift/su_mean 0.000
_refine_ls_structure_factor_coef Fsqd
_refine_ls_weighting_details 'calc w=1/[\s^2^(Fo^2^)+(0.0207P)^2^+5.3535P] where P=(Fo^2^+2Fc^2^)/3'
_refine_ls_weighting_scheme calc
_refine_ls_wR_factor_gt 0.0789
_refine_ls_wR_factor_ref 0.0865
_reflns_number_gt 23447
_reflns_number_total 29833
_reflns_threshold_expression >2sigma(I)
_cod_data_source_file om501250y_si_002.cif
_cod_data_source_block '_I-OMe'
_cod_original_cell_volume 6433.1(5)
_cod_original_sg_symbol_H-M Pc
_cod_original_formula_sum 'C31.50 H44 Cl2 N2 O Pd'
_cod_database_code 4085318

loop_
_symmetry_equiv_pos_as_xyz
'x, y, z'
'x, -y, z+1/2'

loop_
_atom_site_label
_atom_site_type_symbol
_atom_site_fract_x
_atom_site_fract_y
_atom_site_fract_z
_atom_site_U_iso_or_equiv
_atom_site_adp_type
_atom_site_occupancy
_atom_site_symmetry_multiplicity
_atom_site_calc_flag
_atom_site_refinement_flags
_atom_site_disorder_assembly
_atom_site_disorder_group
Cl1 Cl 0.32899(10) 0.66120(8) 1.08096(4) 0.0425(3) Uani 1 1 d . . .
Pd1 Pd 0.45174(2) 0.74105(2) 1.042725(11) 0.02911(8) Uani 1 1 d . . .
C1 C 0.4843(4) 0.8707(3) 1.04724(18) 0.0431(13) Uani 1 1 d . . .
C2 C 0.5654(4) 0.8272(3) 1.02588(19) 0.0510(15) Uani 1 1 d . . .
H2A H 0.6364 0.8236 1.0409 0.061 Uiso 1 1 calc R . .
H2B H 0.5714 0.8381 0.9950 0.061 Uiso 1 1 calc R . .
C3 C 0.4571(4) 0.8410(3) 1.08752(17) 0.0457(13) Uani 1 1 d . . .
H3A H 0.3871 0.8590 1.0988 0.055 Uiso 1 1 calc R . .
H3B H 0.5159 0.8398 1.1094 0.055 Uiso 1 1 calc R . .
O1 O 0.4258(3) 0.9225(2) 1.02277(14) 0.0591(11) Uani 1 1 d . . .
C4 C 0.3173(5) 0.9380(4) 1.0346(3) 0.082(2) Uani 1 1 d . . .
H4A H 0.2840 0.9761 1.0143 0.123 Uiso 1 1 calc R . .
H4B H 0.3169 0.9612 1.0633 0.123 Uiso 1 1 calc R . .
H4C H 0.2765 0.8873 1.0342 0.123 Uiso 1 1 calc R . .
C11 C 0.4641(3) 0.6616(3) 0.99403(14) 0.0275(10) Uani 1 1 d . . .
N1 N 0.4211(3) 0.6705(2) 0.95378(11) 0.0295(8) Uani 1 1 d . . .
C27 C 0.1921(4) 0.6902(3) 0.96963(17) 0.0416(12) Uani 1 1 d . . .
H27 H 0.2435 0.6530 0.9849 0.050 Uiso 1 1 calc R . .
C28 C 0.1210(5) 0.7281(4) 1.0029(2) 0.0626(17) Uani 1 1 d . . .
H28A H 0.1653 0.7610 1.0225 0.094 Uiso 1 1 calc R . .
H28B H 0.0850 0.6855 1.0190 0.094 Uiso 1 1 calc R . .
H28C H 0.0665 0.7623 0.9888 0.094 Uiso 1 1 calc R . .
C29 C 0.1265(7) 0.6404(4) 0.9392(2) 0.085(2) Uani 1 1 d . . .
H29A H 0.0738 0.6749 0.9242 0.128 Uiso 1 1 calc R . .
H29B H 0.0885 0.5983 0.9549 0.128 Uiso 1 1 calc R . .
H29C H 0.1740 0.6152 0.9184 0.128 Uiso 1 1 calc R . .
C23 C 0.2083(4) 0.8210(3) 0.92897(16) 0.0392(12) Uani 1 1 d . . .
H23 H 0.1338 0.8298 0.9337 0.047 Uiso 1 1 calc R . .
C24 C 0.2655(4) 0.8767(3) 0.90560(17) 0.0441(13) Uani 1 1 d . . .
H24 H 0.2298 0.9225 0.8937 0.053 Uiso 1 1 calc R . .
C25 C 0.3742(4) 0.8659(3) 0.89965(16) 0.0420(12) Uani 1 1 d . . .
H25 H 0.4131 0.9052 0.8841 0.050 Uiso 1 1 calc R . .
C26 C 0.4282(4) 0.7991(3) 0.91568(14) 0.0320(10) Uani 1 1 d . . .
C30 C 0.5483(4) 0.7866(3) 0.90802(17) 0.0442(13) Uani 1 1 d . . .
H30 H 0.5781 0.7515 0.9314 0.053 Uiso 1 1 calc R . .
C31 C 0.6123(5) 0.8668(4) 0.9085(2) 0.0676(19) Uani 1 1 d . . .
H31A H 0.5976 0.8963 0.8819 0.101 Uiso 1 1 calc R . .
H31B H 0.6897 0.8552 0.9112 0.101 Uiso 1 1 calc R . .
H31C H 0.5901 0.8997 0.9328 0.101 Uiso 1 1 calc R . .
C32 C 0.5655(5) 0.7433(4) 0.86547(19) 0.0620(17) Uani 1 1 d . . .
H32A H 0.5300 0.6904 0.8659 0.093 Uiso 1 1 calc R . .
H32B H 0.6429 0.7360 0.8611 0.093 Uiso 1 1 calc R . .
H32C H 0.5345 0.7758 0.8421 0.093 Uiso 1 1 calc R . .
C12 C 0.4343(4) 0.6013(3) 0.92933(15) 0.0380(12) Uani 1 1 d . . .
H12 H 0.4098 0.5930 0.9007 0.046 Uiso 1 1 calc R . .
C13 C 0.4885(4) 0.5484(3) 0.95430(15) 0.0386(12) Uani 1 1 d . . .
H13 H 0.5106 0.4956 0.9465 0.046 Uiso 1 1 calc R . .
N2 N 0.5063(3) 0.5852(2) 0.99331(11) 0.0305(8) Uani 1 1 d . . .
C21 C 0.3674(3) 0.7425(3) 0.93836(14) 0.0276(10) Uani 1 1 d . . .
C22 C 0.2589(4) 0.7515(3) 0.94580(15) 0.0324(10) Uani 1 1 d . . .
C41 C 0.5669(4) 0.5489(3) 1.02800(14) 0.0324(10) Uani 1 1 d . . .
C42 C 0.5175(4) 0.4892(3) 1.05222(14) 0.0319(10) Uani 1 1 d . . .
C47 C 0.4042(4) 0.4592(3) 1.04302(16) 0.0374(12) Uani 1 1 d . . .
H47 H 0.3653 0.5018 1.0261 0.045 Uiso 1 1 calc R . .
C48 C 0.3400(4) 0.4434(3) 1.08312(17) 0.0449(13) Uani 1 1 d . . .
H48A H 0.3747 0.4000 1.0997 0.067 Uiso 1 1 calc R . .
H48B H 0.2663 0.4272 1.0750 0.067 Uiso 1 1 calc R . .
H48C H 0.3379 0.4926 1.1004 0.067 Uiso 1 1 calc R . .
C49 C 0.4068(4) 0.3825(3) 1.01579(18) 0.0477(14) Uani 1 1 d . . .
H49A H 0.4506 0.3921 0.9907 0.072 Uiso 1 1 calc R . .
H49B H 0.3331 0.3682 1.0067 0.072 Uiso 1 1 calc R . .
H49C H 0.4383 0.3382 1.0326 0.072 Uiso 1 1 calc R . .
C43 C 0.5797(4) 0.4550(3) 1.08527(15) 0.0362(11) Uani 1 1 d . . .
H43 H 0.5497 0.4133 1.1021 0.043 Uiso 1 1 calc R . .
C44 C 0.6841(4) 0.4807(3) 1.09390(16) 0.0415(12) Uani 1 1 d . . .
H44 H 0.7237 0.4583 1.1173 0.050 Uiso 1 1 calc R . .
C45 C 0.7311(4) 0.5389(3) 1.06858(16) 0.0404(12) Uani 1 1 d . . .
H45 H 0.8037 0.5548 1.0743 0.048 Uiso 1 1 calc R . .
C46 C 0.6738(4) 0.5745(3) 1.03484(15) 0.0344(11) Uani 1 1 d . . .
C50 C 0.7279(4) 0.6344(3) 1.00568(18) 0.0445(13) Uani 1 1 d . . .
H50 H 0.6698 0.6695 0.9929 0.053 Uiso 1 1 calc R . .
C51 C 0.8093(5) 0.6893(4) 1.0269(2) 0.0665(18) Uani 1 1 d . . .
H51A H 0.7761 0.7168 1.0510 0.100 Uiso 1 1 calc R . .
H51B H 0.8338 0.7295 1.0063 0.100 Uiso 1 1 calc R . .
H51C H 0.8710 0.6574 1.0373 0.100 Uiso 1 1 calc R . .
C52 C 0.7811(6) 0.5895(5) 0.9687(2) 0.083(2) Uani 1 1 d . . .
H52A H 0.8131 0.6287 0.9493 0.125 Uiso 1 1 calc R . .
H52B H 0.7266 0.5576 0.9532 0.125 Uiso 1 1 calc R . .
H52C H 0.8376 0.5536 0.9801 0.125 Uiso 1 1 calc R . .
Cl2 Cl 0.16297(14) 0.90974(9) 0.63751(5) 0.0622(4) Uani 1 1 d . . .
Pd2 Pd 0.05960(3) 0.82347(2) 0.679593(11) 0.03310(9) Uani 1 1 d . . .
C201 C 0.0524(5) 0.6911(3) 0.68213(19) 0.0431(13) Uani 1 1 d . . .
C202 C -0.0381(4) 0.7297(3) 0.7000(2) 0.0537(15) Uani 1 1 d . . .
H20A H -0.0452 0.7243 0.7312 0.064 Uiso 1 1 calc R . .
H20B H -0.1075 0.7229 0.6842 0.064 Uiso 1 1 calc R . .
C203 C 0.0791(5) 0.7156(3) 0.64105(17) 0.0494(14) Uani 1 1 d . . .
H20C H 0.0238 0.7063 0.6183 0.059 Uiso 1 1 calc R . .
H20D H 0.1534 0.7033 0.6320 0.059 Uiso 1 1 calc R . .
O2 O 0.1161(3) 0.6491(2) 0.70945(13) 0.0549(10) Uani 1 1 d . . .
C204 C 0.2226(5) 0.6331(4) 0.6967(2) 0.0680(18) Uani 1 1 d . . .
H20E H 0.2613 0.6036 0.7194 0.102 Uiso 1 1 calc R . .
H20F H 0.2598 0.6841 0.6912 0.102 Uiso 1 1 calc R . .
H20G H 0.2206 0.6003 0.6706 0.102 Uiso 1 1 calc R . .
C211 C 0.0301(4) 0.9090(3) 0.72511(15) 0.0308(10) Uani 1 1 d . . .
N201 N 0.0644(3) 0.9032(2) 0.76599(12) 0.0335(9) Uani 1 1 d . . .
C221 C 0.1183(4) 0.8339(3) 0.78470(15) 0.0316(11) Uani 1 1 d . A .
C222 C 0.2298(4) 0.8270(3) 0.77844(15) 0.0360(10) Uani 1 1 d DU . .
C227 C 0.3015(14) 0.8865(8) 0.7549(5) 0.039(3) Uani 0.57(4) 1 d PDU A 1
H227 H 0.2524 0.9242 0.7388 0.046 Uiso 0.57(4) 1 calc PR A 1
C228 C 0.3752(19) 0.8464(16) 0.7218(7) 0.067(4) Uani 0.57(4) 1 d PDU A 1
H22A H 0.4245 0.8086 0.7363 0.100 Uiso 0.57(4) 1 calc PR A 1
H22B H 0.4171 0.8881 0.7074 0.100 Uiso 0.57(4) 1 calc PR A 1
H22C H 0.3307 0.8171 0.7007 0.100 Uiso 0.57(4) 1 calc PR A 1
C229 C 0.369(2) 0.9381(12) 0.7860(5) 0.072(5) Uani 0.57(4) 1 d PDU A 1
H22D H 0.3219 0.9649 0.8062 0.109 Uiso 0.57(4) 1 calc PR A 1
H22E H 0.4091 0.9789 0.7700 0.109 Uiso 0.57(4) 1 calc PR A 1
H22F H 0.4207 0.9034 0.8016 0.109 Uiso 0.57(4) 1 calc PR A 1
C27B C 0.2815(17) 0.8972(11) 0.7546(6) 0.040(4) Uani 0.43(4) 1 d PDU A 2
H27B H 0.2278 0.9197 0.7335 0.048 Uiso 0.43(4) 1 calc PR A 2
C28B C 0.382(2) 0.8694(19) 0.7310(11) 0.067(6) Uani 0.43(4) 1 d PDU A 2
H28D H 0.4353 0.8480 0.7516 0.101 Uiso 0.43(4) 1 calc PR A 2
H28E H 0.4130 0.9153 0.7158 0.101 Uiso 0.43(4) 1 calc PR A 2
H28F H 0.3617 0.8271 0.7105 0.101 Uiso 0.43(4) 1 calc PR A 2
C29B C 0.312(2) 0.9627(12) 0.7870(6) 0.059(5) Uani 0.43(4) 1 d PDU A 2
H29D H 0.2458 0.9867 0.7982 0.089 Uiso 0.43(4) 1 calc PR A 2
H29E H 0.3541 1.0046 0.7731 0.089 Uiso 0.43(4) 1 calc PR A 2
H29F H 0.3543 0.9389 0.8105 0.089 Uiso 0.43(4) 1 calc PR A 2
C223 C 0.2817(4) 0.7598(3) 0.79633(17) 0.0436(12) Uani 1 1 d . A .
H223 H 0.3571 0.7533 0.7928 0.052 Uiso 1 1 calc R . .
C224 C 0.2266(5) 0.7035(3) 0.81862(18) 0.0495(14) Uani 1 1 d . . .
H224 H 0.2636 0.6582 0.8304 0.059 Uiso 1 1 calc R A .
C225 C 0.1170(5) 0.7118(3) 0.82418(16) 0.0457(13) Uani 1 1 d . A .
H225 H 0.0795 0.6719 0.8398 0.055 Uiso 1 1 calc R . .
C226 C 0.0607(4) 0.7773(3) 0.80748(16) 0.0379(11) Uani 1 1 d . . .
C230 C -0.0585(4) 0.7875(4) 0.81457(18) 0.0542(15) Uani 1 1 d . A .
H230 H -0.0896 0.8199 0.7904 0.065 Uiso 1 1 calc R . .
C231 C -0.0771(5) 0.8340(5) 0.8559(2) 0.074(2) Uani 1 1 d . . .
H23A H -0.0511 0.8018 0.8802 0.111 Uiso 1 1 calc R A .
H23B H -0.1543 0.8448 0.8587 0.111 Uiso 1 1 calc R . .
H23C H -0.0376 0.8853 0.8552 0.111 Uiso 1 1 calc R . .
C232 C -0.1194(5) 0.7072(5) 0.8162(2) 0.079(2) Uani 1 1 d . . .
H23D H -0.0960 0.6723 0.7930 0.119 Uiso 1 1 calc R A .
H23E H -0.1971 0.7173 0.8132 0.119 Uiso 1 1 calc R . .
H23F H -0.1040 0.6807 0.8436 0.119 Uiso 1 1 calc R . .
C212 C 0.0420(4) 0.9736(3) 0.78869(16) 0.0456(13) Uani 1 1 d . . .
H212 H 0.0587 0.9841 0.8179 0.055 Uiso 1 1 calc R . .
C213 C -0.0080(4) 1.0232(3) 0.76093(16) 0.0445(13) Uani 1 1 d . . .
H213 H -0.0336 1.0760 0.7667 0.053 Uiso 1 1 calc R . .
N202 N -0.0154(3) 0.9830(2) 0.72219(12) 0.0333(9) Uani 1 1 d . . .
C241 C -0.0695(4) 1.0188(3) 0.68521(15) 0.0349(11) Uani 1 1 d . B .
C242 C -0.0184(4) 1.0810(3) 0.66426(15) 0.0348(11) Uani 1 1 d . . .
C247 C 0.0945(4) 1.1099(3) 0.67685(17) 0.0403(12) Uani 1 1 d . . .
H247 H 0.1296 1.0672 0.6949 0.048 Uiso 1 1 calc R . .
C248 C 0.1651(5) 1.1238(4) 0.6376(2) 0.0576(16) Uani 1 1 d . . .
H24A H 0.1352 1.1684 0.6205 0.086 Uiso 1 1 calc R . .
H24B H 0.1661 1.0746 0.6203 0.086 Uiso 1 1 calc R . .
H24C H 0.2388 1.1372 0.6471 0.086 Uiso 1 1 calc R . .
C249 C 0.0909(5) 1.1885(3) 0.70325(19) 0.0516(14) Uani 1 1 d . . .
H24D H 0.0550 1.2309 0.6864 0.077 Uiso 1 1 calc R . .
H24E H 0.1646 1.2055 0.7108 0.077 Uiso 1 1 calc R . .
H24F H 0.0508 1.1789 0.7294 0.077 Uiso 1 1 calc R . .
C243 C -0.0759(4) 1.1180(3) 0.63079(17) 0.0458(13) Uani 1 1 d . . .
H243 H -0.0442 1.1614 0.6157 0.055 Uiso 1 1 calc R . .
C244 C -0.1782(5) 1.0920(4) 0.61962(18) 0.0557(16) Uani 1 1 d . . .
H244 H -0.2166 1.1183 0.5970 0.067 Uiso 1 1 calc R . .
C245 C -0.2255(4) 1.0292(4) 0.6404(2) 0.0545(15) Uani 1 1 d . B .
H245 H -0.2951 1.0112 0.6314 0.065 Uiso 1 1 calc R . .
C246 C -0.1730(4) 0.9913(3) 0.67436(18) 0.0463(12) Uani 1 1 d DU . .
C250 C -0.2293(16) 0.9215(11) 0.6972(7) 0.068(4) Uani 0.53(5) 1 d PDU B 1
H250 H -0.1771 0.8969 0.7182 0.081 Uiso 0.53(5) 1 calc PR B 1
C251 C -0.3251(19) 0.9569(18) 0.7216(11) 0.103(7) Uani 0.53(5) 1 d PDU B 1
H25A H -0.2997 1.0014 0.7398 0.154 Uiso 0.53(5) 1 calc PR B 1
H25B H -0.3568 0.9147 0.7393 0.154 Uiso 0.53(5) 1 calc PR B 1
H25C H -0.3797 0.9770 0.7012 0.154 Uiso 0.53(5) 1 calc PR B 1
C252 C -0.264(2) 0.8565(10) 0.6646(9) 0.085(6) Uani 0.53(5) 1 d PDU B 1
H25D H -0.3094 0.8811 0.6422 0.128 Uiso 0.53(5) 1 calc PR B 1
H25E H -0.3050 0.8143 0.6790 0.128 Uiso 0.53(5) 1 calc PR B 1
H25F H -0.1999 0.8327 0.6519 0.128 Uiso 0.53(5) 1 calc PR B 1
C50B C -0.2286(19) 0.9288(11) 0.7028(7) 0.062(4) Uani 0.47(5) 1 d PDU B 2
H50B H -0.1708 0.8954 0.7168 0.075 Uiso 0.47(5) 1 calc PR B 2
C51B C -0.293(3) 0.9701(18) 0.7384(10) 0.097(8) Uani 0.47(5) 1 d PDU B 2
H51D H -0.2449 1.0067 0.7546 0.145 Uiso 0.47(5) 1 calc PR B 2
H51E H -0.3208 0.9289 0.7577 0.145 Uiso 0.47(5) 1 calc PR B 2
H51F H -0.3527 1.0008 0.7257 0.145 Uiso 0.47(5) 1 calc PR B 2
C52B C -0.304(2) 0.8709(15) 0.6775(10) 0.090(6) Uani 0.47(5) 1 d PDU B 2
H52D H -0.3741 0.8968 0.6726 0.135 Uiso 0.47(5) 1 calc PR B 2
H52E H -0.3133 0.8211 0.6938 0.135 Uiso 0.47(5) 1 calc PR B 2
H52F H -0.2718 0.8582 0.6500 0.135 Uiso 0.47(5) 1 calc PR B 2
Cl3 Cl 1.08140(10) 0.94493(7) 0.39160(4) 0.0412(3) Uani 1 1 d . C .
Pd3 Pd 0.95702(2) 0.83984(2) 0.404287(11) 0.03084(8) Uani 1 1 d DU . .
C301 C 0.7993(5) 0.8142(5) 0.3762(3) 0.0446(16) Uani 0.792(10) 1 d PDU C 1
C302 C 0.8432(6) 0.7471(5) 0.3980(4) 0.050(2) Uani 0.792(10) 1 d PDU C 1
H30A H 0.8640 0.7006 0.3802 0.060 Uiso 0.792(10) 1 calc PR C 1
H30B H 0.8065 0.7310 0.4245 0.060 Uiso 0.792(10) 1 calc PR C 1
C303 C 0.8629(6) 0.8500(7) 0.3451(2) 0.0470(19) Uani 0.792(10) 1 d PDU C 1
H30C H 0.8424 0.9052 0.3360 0.056 Uiso 0.792(10) 1 calc PR C 1
H30D H 0.8850 0.8149 0.3213 0.056 Uiso 0.792(10) 1 calc PR C 1
O3 O 0.7093(4) 0.8479(4) 0.3917(2) 0.0620(18) Uani 0.792(10) 1 d PDU C 1
C304 C 0.6921(7) 0.9312(5) 0.3856(3) 0.075(3) Uani 0.792(10) 1 d PDU C 1
H30E H 0.6239 0.9469 0.3984 0.113 Uiso 0.792(10) 1 calc PR C 1
H30F H 0.6888 0.9430 0.3549 0.113 Uiso 0.792(10) 1 calc PR C 1
H30G H 0.7515 0.9616 0.3990 0.113 Uiso 0.792(10) 1 calc PR C 1
C01C C 0.8055(13) 0.8235(18) 0.3694(8) 0.048(3) Uani 0.208(10) 1 d PDU C 2
C02C C 0.8208(18) 0.7627(15) 0.4003(15) 0.043(4) Uani 0.208(10) 1 d PDU C 2
H02C H 0.8336 0.7076 0.3893 0.052 Uiso 0.208(10) 1 calc PR C 2
H02D H 0.7718 0.7640 0.4248 0.052 Uiso 0.208(10) 1 calc PR C 2
C03C C 0.890(2) 0.837(3) 0.3412(5) 0.049(4) Uani 0.208(10) 1 d PDU C 2
H03C H 0.8882 0.8896 0.3258 0.059 Uiso 0.208(10) 1 calc PR C 2
H03D H 0.9111 0.7913 0.3232 0.059 Uiso 0.208(10) 1 calc PR C 2
O3C O 0.7291(15) 0.8813(14) 0.3753(7) 0.055(4) Uani 0.208(10) 1 d PDU C 2
C04C C 0.668(2) 0.874(2) 0.4126(9) 0.070(7) Uani 0.208(10) 1 d PDU C 2
H04D H 0.6165 0.9189 0.4139 0.106 Uiso 0.208(10) 1 calc PR C 2
H04E H 0.7165 0.8758 0.4377 0.106 Uiso 0.208(10) 1 calc PR C 2
H04F H 0.6288 0.8228 0.4121 0.106 Uiso 0.208(10) 1 calc PR C 2
C311 C 1.0215(3) 0.8166(3) 0.46320(14) 0.0276(9) Uani 1 1 d . C .
N301 N 0.9819(3) 0.8434(2) 0.50097(12) 0.0302(9) Uani 1 1 d . . .
C321 C 0.8756(3) 0.8778(3) 0.50644(15) 0.0334(11) Uani 1 1 d . C .
C327 C 0.9552(4) 1.0148(3) 0.48880(17) 0.0402(12) Uani 1 1 d . C .
H327 H 1.0084 0.9805 0.4736 0.048 Uiso 1 1 calc R . .
C328 C 0.9186(5) 1.0812(3) 0.4583(2) 0.0616(18) Uani 1 1 d . . .
H32D H 0.8740 1.1201 0.4736 0.092 Uiso 1 1 calc R . .
H32E H 0.8762 1.0575 0.4347 0.092 Uiso 1 1 calc R . .
H32F H 0.9818 1.1087 0.4471 0.092 Uiso 1 1 calc R . .
C329 C 1.0126(5) 1.0502(4) 0.5280(2) 0.0680(19) Uani 1 1 d . . .
H32G H 0.9621 1.0840 0.5437 0.102 Uiso 1 1 calc R . .
H32H H 1.0738 1.0831 0.5190 0.102 Uiso 1 1 calc R . .
H32I H 1.0387 1.0063 0.5464 0.102 Uiso 1 1 calc R . .
C322 C 0.8632(4) 0.9615(3) 0.50117(15) 0.0339(11) Uani 1 1 d . . .
C323 C 0.7613(4) 0.9925(3) 0.50938(18) 0.0454(13) Uani 1 1 d . C .
H323 H 0.7496 1.0490 0.5066 0.054 Uiso 1 1 calc R . .
C324 C 0.6771(4) 0.9442(4) 0.52129(19) 0.0554(15) Uani 1 1 d . . .
H324 H 0.6085 0.9674 0.5265 0.067 Uiso 1 1 calc R C .
C325 C 0.6921(4) 0.8625(4) 0.5257(2) 0.0547(16) Uani 1 1 d . C .
H325 H 0.6334 0.8297 0.5341 0.066 Uiso 1 1 calc R . .
C326 C 0.7901(4) 0.8273(3) 0.51829(18) 0.0456(12) Uani 1 1 d DU . .
C330 C 0.8026(16) 0.7351(6) 0.5183(8) 0.057(3) Uani 0.57(5) 1 d PDU C 1
H330 H 0.8654 0.7209 0.5003 0.068 Uiso 0.57(5) 1 calc PR C 1
C331 C 0.703(2) 0.6905(12) 0.5008(9) 0.066(5) Uani 0.57(5) 1 d PDU C 1
H33A H 0.6443 0.6960 0.5209 0.099 Uiso 0.57(5) 1 calc PR C 1
H33B H 0.7207 0.6332 0.4972 0.099 Uiso 0.57(5) 1 calc PR C 1
H33C H 0.6815 0.7137 0.4732 0.099 Uiso 0.57(5) 1 calc PR C 1
C332 C 0.8297(18) 0.7101(13) 0.5647(10) 0.074(6) Uani 0.57(5) 1 d PDU C 1
H33D H 0.7649 0.7147 0.5818 0.110 Uiso 0.57(5) 1 calc PR C 1
H33E H 0.8861 0.7457 0.5765 0.110 Uiso 0.57(5) 1 calc PR C 1
H33F H 0.8553 0.6541 0.5652 0.110 Uiso 0.57(5) 1 calc PR C 1
C30C C 0.810(2) 0.7398(9) 0.5324(9) 0.050(4) Uani 0.43(5) 1 d PDU C 2
H30H H 0.8841 0.7241 0.5237 0.060 Uiso 0.43(5) 1 calc PR C 2
C31C C 0.728(3) 0.6821(15) 0.5099(11) 0.062(7) Uani 0.43(5) 1 d PDU C 2
H31D H 0.6554 0.6937 0.5196 0.093 Uiso 0.43(5) 1 calc PR C 2
H31E H 0.7472 0.6261 0.5168 0.093 Uiso 0.43(5) 1 calc PR C 2
H31F H 0.7310 0.6900 0.4789 0.093 Uiso 0.43(5) 1 calc PR C 2
C32C C 0.803(2) 0.7283(17) 0.5812(8) 0.059(6) Uani 0.43(5) 1 d PDU C 2
H32J H 0.8512 0.7669 0.5957 0.089 Uiso 0.43(5) 1 calc PR C 2
H32K H 0.8248 0.6732 0.5887 0.089 Uiso 0.43(5) 1 calc PR C 2
H32L H 0.7287 0.7376 0.5900 0.089 Uiso 0.43(5) 1 calc PR C 2
C312 C 1.0538(3) 0.8282(3) 0.53447(15) 0.0338(11) Uani 1 1 d . C .
H312 H 1.0446 0.8422 0.5635 0.041 Uiso 1 1 calc R . .
C313 C 1.1386(4) 0.7901(3) 0.51820(14) 0.0328(11) Uani 1 1 d . . .
H313 H 1.2007 0.7712 0.5335 0.039 Uiso 1 1 calc R C .
N302 N 1.1179(3) 0.7835(2) 0.47423(11) 0.0269(8) Uani 1 1 d . C .
C341 C 1.1868(3) 0.7386(3) 0.44586(14) 0.0279(9) Uani 1 1 d . . .
C342 C 1.2854(4) 0.7730(3) 0.43365(15) 0.0313(10) Uani 1 1 d . C .
C347 C 1.3220(4) 0.8561(3) 0.44831(16) 0.0354(11) Uani 1 1 d . . .
H347 H 1.2587 0.8843 0.4608 0.042 Uiso 1 1 calc R C .
C348 C 1.4098(4) 0.8482(3) 0.48330(19) 0.0533(15) Uani 1 1 d . C .
H34A H 1.3814 0.8175 0.5073 0.080 Uiso 1 1 calc R . .
H34B H 1.4317 0.9021 0.4931 0.080 Uiso 1 1 calc R . .
H34C H 1.4723 0.8199 0.4719 0.080 Uiso 1 1 calc R . .
C349 C 1.3639(4) 0.9079(3) 0.4121(2) 0.0513(15) Uani 1 1 d . C .
H34D H 1.4257 0.8811 0.3993 0.077 Uiso 1 1 calc R . .
H34E H 1.3863 0.9607 0.4234 0.077 Uiso 1 1 calc R . .
H34F H 1.3065 0.9154 0.3904 0.077 Uiso 1 1 calc R . .
C343 C 1.3517(4) 0.7252(3) 0.40866(16) 0.0407(12) Uani 1 1 d . . .
H343 H 1.4194 0.7458 0.4000 0.049 Uiso 1 1 calc R C .
C344 C 1.3212(5) 0.6490(3) 0.39627(16) 0.0457(13) Uani 1 1 d . C .
H344 H 1.3673 0.6180 0.3788 0.055 Uiso 1 1 calc R . .
C345 C 1.2252(5) 0.6170(3) 0.40877(17) 0.0451(13) Uani 1 1 d . . .
H345 H 1.2061 0.5639 0.4001 0.054 Uiso 1 1 calc R C .
C346 C 1.1546(4) 0.6608(3) 0.43401(15) 0.0361(11) Uani 1 1 d . C .
C350 C 1.0511(4) 0.6227(3) 0.44889(17) 0.0457(13) Uani 1 1 d . . .
H350 H 0.9993 0.6677 0.4542 0.055 Uiso 1 1 calc R C .
C351 C 0.9978(5) 0.5673(3) 0.4161(2) 0.0580(16) Uani 1 1 d . C .
H35A H 0.9908 0.5955 0.3887 0.087 Uiso 1 1 calc R . .
H35B H 0.9261 0.5517 0.4258 0.087 Uiso 1 1 calc R . .
H35C H 1.0422 0.5188 0.4127 0.087 Uiso 1 1 calc R . .
C352 C 1.0691(6) 0.5790(4) 0.49116(19) 0.0680(19) Uani 1 1 d . C .
H35D H 1.1243 0.5372 0.4879 0.102 Uiso 1 1 calc R . .
H35E H 1.0015 0.5540 0.4999 0.102 Uiso 1 1 calc R . .
H35F H 1.0933 0.6178 0.5130 0.102 Uiso 1 1 calc R . .
Cl4 Cl 0.41400(10) 0.47287(8) 0.32295(4) 0.0420(3) Uani 1 1 d . D .
Pd4 Pd 0.54063(2) 0.57726(2) 0.311465(11) 0.02890(8) Uani 1 1 d DU . .
C401 C 0.6964(6) 0.6038(6) 0.3415(3) 0.0432(18) Uani 0.712(11) 1 d PDU D 1
C402 C 0.6507(7) 0.6716(5) 0.3202(4) 0.041(2) Uani 0.712(11) 1 d PDU D 1
H40A H 0.6880 0.6900 0.2944 0.049 Uiso 0.712(11) 1 calc PR D 1
H40B H 0.6273 0.7166 0.3386 0.049 Uiso 0.712(11) 1 calc PR D 1
C403 C 0.6301(7) 0.5668(8) 0.3716(2) 0.042(2) Uani 0.712(11) 1 d PDU D 1
H40C H 0.6056 0.6012 0.3953 0.050 Uiso 0.712(11) 1 calc PR D 1
H40D H 0.6506 0.5115 0.3806 0.050 Uiso 0.712(11) 1 calc PR D 1
O4 O 0.7889(5) 0.5722(4) 0.3250(3) 0.0546(19) Uani 0.712(11) 1 d PDU D 1
C404 C 0.8085(7) 0.4893(5) 0.3345(3) 0.065(3) Uani 0.712(11) 1 d PDU D 1
H40E H 0.8757 0.4721 0.3213 0.097 Uiso 0.712(11) 1 calc PR D 1
H40F H 0.7485 0.4565 0.3233 0.097 Uiso 0.712(11) 1 calc PR D 1
H40G H 0.8149 0.4821 0.3655 0.097 Uiso 0.712(11) 1 calc PR D 1
C01D C 0.6906(11) 0.5984(14) 0.3465(7) 0.040(3) Uani 0.288(11) 1 d PDU D 2
C02D C 0.6716(15) 0.6588(12) 0.3154(10) 0.036(4) Uani 0.288(11) 1 d PDU D 2
H02E H 0.7207 0.6592 0.2910 0.043 Uiso 0.288(11) 1 calc PR D 2
H02F H 0.6553 0.7135 0.3263 0.043 Uiso 0.288(11) 1 calc PR D 2
C03D C 0.6076(16) 0.581(2) 0.3748(4) 0.043(4) Uani 0.288(11) 1 d PDU D 2
H03E H 0.5836 0.6257 0.3931 0.052 Uiso 0.288(11) 1 calc PR D 2
H03F H 0.6128 0.5284 0.3900 0.052 Uiso 0.288(11) 1 calc PR D 2
O4D O 0.7727(12) 0.5454(11) 0.3424(5) 0.053(4) Uani 0.288(11) 1 d PDU D 2
C04D C 0.8396(18) 0.5495(19) 0.3065(6) 0.078(10) Uani 0.288(11) 1 d PD D 2
H04G H 0.8937 0.5064 0.3082 0.117 Uiso 0.288(11) 1 calc PR D 2
H04H H 0.8759 0.6021 0.3060 0.117 Uiso 0.288(11) 1 calc PR D 2
H04I H 0.7955 0.5429 0.2804 0.117 Uiso 0.288(11) 1 calc PR D 2
C411 C 0.4842(3) 0.6015(3) 0.25152(13) 0.0233(9) Uani 1 1 d . D .
N401 N 0.5276(3) 0.5765(2) 0.21485(12) 0.0242(8) Uani 1 1 d . . .
C421 C 0.6352(3) 0.5416(3) 0.21131(14) 0.0279(10) Uani 1 1 d . D .
C422 C 0.6491(3) 0.4591(3) 0.21823(14) 0.0304(10) Uani 1 1 d . . .
C427 C 0.5573(4) 0.4035(3) 0.22961(14) 0.0308(10) Uani 1 1 d . D .
H427 H 0.4987 0.4375 0.2417 0.037 Uiso 1 1 calc R . .
C428 C 0.5117(5) 0.3620(4) 0.19027(18) 0.0571(16) Uani 1 1 d . . .
H42A H 0.4802 0.4024 0.1708 0.086 Uiso 1 1 calc R D .
H42B H 0.4557 0.3236 0.1986 0.086 Uiso 1 1 calc R . .
H42C H 0.5695 0.3330 0.1759 0.086 Uiso 1 1 calc R . .
C429 C 0.5894(5) 0.3406(3) 0.26303(19) 0.0515(15) Uani 1 1 d . . .
H42D H 0.6382 0.3011 0.2504 0.077 Uiso 1 1 calc R D .
H42E H 0.5246 0.3129 0.2729 0.077 Uiso 1 1 calc R . .
H42F H 0.6259 0.3672 0.2872 0.077 Uiso 1 1 calc R . .
C423 C 0.7521(4) 0.4273(3) 0.21316(16) 0.0398(12) Uani 1 1 d . D .
H423 H 0.7646 0.3713 0.2176 0.048 Uiso 1 1 calc R . .
C424 C 0.8356(4) 0.4768(3) 0.20170(17) 0.0435(13) Uani 1 1 d . . .
H424 H 0.9054 0.4544 0.1982 0.052 Uiso 1 1 calc R D .
C425 C 0.8204(4) 0.5575(3) 0.19522(17) 0.0421(12) Uani 1 1 d . D .
H425 H 0.8799 0.5900 0.1872 0.051 Uiso 1 1 calc R . .
C426 C 0.7182(4) 0.5942(3) 0.20008(16) 0.0334(11) Uani 1 1 d . . .
C430 C 0.7037(4) 0.6837(3) 0.19307(17) 0.0421(12) Uani 1 1 d . D .
H430 H 0.6348 0.7002 0.2066 0.051 Uiso 1 1 calc R . .
C431 C 0.6937(4) 0.7030(3) 0.14532(18) 0.0510(14) Uani 1 1 d . . .
H43A H 0.7611 0.6888 0.1314 0.076 Uiso 1 1 calc R D .
H43B H 0.6796 0.7608 0.1415 0.076 Uiso 1 1 calc R . .
H43C H 0.6341 0.6718 0.1325 0.076 Uiso 1 1 calc R . .
C432 C 0.7941(5) 0.7349(4) 0.2125(2) 0.0620(17) Uani 1 1 d . . .
H43D H 0.8061 0.7194 0.2425 0.093 Uiso 1 1 calc R D .
H43E H 0.7741 0.7920 0.2109 0.093 Uiso 1 1 calc R . .
H43F H 0.8605 0.7260 0.1968 0.093 Uiso 1 1 calc R . .
C412 C 0.4650(3) 0.5978(3) 0.17955(14) 0.0286(10) Uani 1 1 d . D .
H412 H 0.4793 0.5862 0.1505 0.034 Uiso 1 1 calc R . .
C413 C 0.3795(3) 0.6381(3) 0.19458(14) 0.0278(9) Uani 1 1 d . . .
H413 H 0.3219 0.6607 0.1781 0.033 Uiso 1 1 calc R D .
N402 N 0.3912(3) 0.6406(2) 0.23848(11) 0.0250(8) Uani 1 1 d . D .
C441 C 0.3221(3) 0.6847(3) 0.26633(13) 0.0260(9) Uani 1 1 d . . .
C442 C 0.2247(3) 0.6512(3) 0.27847(14) 0.0284(10) Uani 1 1 d . D .
C447 C 0.1884(4) 0.5682(3) 0.26307(15) 0.0330(11) Uani 1 1 d . . .
H447 H 0.2537 0.5380 0.2538 0.040 Uiso 1 1 calc R D .
C448 C 0.1122(4) 0.5777(3) 0.22425(18) 0.0481(14) Uani 1 1 d . D .
H44A H 0.0471 0.6067 0.2327 0.072 Uiso 1 1 calc R . .
H44B H 0.0922 0.5242 0.2133 0.072 Uiso 1 1 calc R . .
H44C H 0.1486 0.6083 0.2020 0.072 Uiso 1 1 calc R . .
C449 C 0.1339(4) 0.5185(3) 0.29752(19) 0.0521(14) Uani 1 1 d . D .
H44D H 0.1818 0.5150 0.3227 0.078 Uiso 1 1 calc R . .
H44E H 0.1189 0.4640 0.2866 0.078 Uiso 1 1 calc R . .
H44F H 0.0661 0.5445 0.3053 0.078 Uiso 1 1 calc R . .
C443 C 0.1581(4) 0.6981(3) 0.30395(15) 0.0351(11) Uani 1 1 d . . .
H443 H 0.0910 0.6768 0.3128 0.042 Uiso 1 1 calc R D .
C444 C 0.1883(4) 0.7752(3) 0.31650(16) 0.0443(13) Uani 1 1 d . D .
H444 H 0.1422 0.8062 0.3339 0.053 Uiso 1 1 calc R . .
C445 C 0.2848(4) 0.8070(3) 0.30375(16) 0.0417(12) Uani 1 1 d . . .
H445 H 0.3044 0.8599 0.3126 0.050 Uiso 1 1 calc R D .
C446 C 0.3545(4) 0.7637(3) 0.27819(15) 0.0345(11) Uani 1 1 d . D .
C450 C 0.4599(4) 0.7998(3) 0.26264(17) 0.0401(12) Uani 1 1 d . . .
H450 H 0.5100 0.7539 0.2569 0.048 Uiso 1 1 calc R D .
C451 C 0.5159(5) 0.8549(3) 0.2959(2) 0.0525(15) Uani 1 1 d . D .
H45A H 0.4738 0.9045 0.2991 0.079 Uiso 1 1 calc R . .
H45B H 0.5885 0.8686 0.2863 0.079 Uiso 1 1 calc R . .
H45C H 0.5213 0.8267 0.3233 0.079 Uiso 1 1 calc R . .
C452 C 0.4410(5) 0.8450(4) 0.2203(2) 0.0638(18) Uani 1 1 d . D .
H45D H 0.4134 0.8072 0.1986 0.096 Uiso 1 1 calc R . .
H45E H 0.5092 0.8682 0.2109 0.096 Uiso 1 1 calc R . .
H45F H 0.3883 0.8883 0.2243 0.096 Uiso 1 1 calc R . .
C1S C 0.3971(10) 0.1291(6) 0.1023(6) 0.119(5) Uani 0.663(10) 1 d PDU E 1
H1S1 H 0.3373 0.1327 0.1227 0.143 Uiso 0.663(10) 1 calc PR E 1
H1S2 H 0.3652 0.1225 0.0733 0.143 Uiso 0.663(10) 1 calc PR E 1
Cl1S Cl 0.4764(3) 0.0454(2) 0.11479(16) 0.0900(16) Uani 0.663(10) 1 d PDU E 1
Cl2S Cl 0.4724(4) 0.2181(2) 0.10453(17) 0.1007(16) Uani 0.663(10) 1 d PDU E 1
C1T C 0.440(3) 0.1491(14) 0.1328(8) 0.152(8) Uani 0.337(10) 1 d PDU E 2
H1T1 H 0.3820 0.1374 0.1533 0.182 Uiso 0.337(10) 1 calc PR E 2
H1T2 H 0.5050 0.1658 0.1492 0.182 Uiso 0.337(10) 1 calc PR E 2
Cl1T Cl 0.468(2) 0.0622(12) 0.1036(10) 0.325(10) Uani 0.337(10) 1 d PDU E 2
Cl2T Cl 0.398(2) 0.2272(8) 0.0990(5) 0.223(7) Uani 0.337(10) 1 d PDU E 2
C1U C 0.1015(13) 0.4309(7) 0.6039(9) 0.046(4) Uani 0.53(5) 1 d PDU F 1
H1U1 H 0.1629 0.4303 0.6247 0.056 Uiso 0.53(5) 1 calc PR F 1
H1U2 H 0.1316 0.4282 0.5749 0.056 Uiso 0.53(5) 1 calc PR F 1
Cl1U Cl 0.0215(10) 0.3447(6) 0.6122(4) 0.066(3) Uani 0.53(5) 1 d PDU F 1
Cl2U Cl 0.0321(9) 0.5208(4) 0.6091(2) 0.052(2) Uani 0.53(5) 1 d PDU F 1
C1V C 0.078(2) 0.4283(8) 0.5892(9) 0.058(5) Uani 0.47(5) 1 d PDU F 2
H1V1 H 0.1562 0.4265 0.5954 0.069 Uiso 0.47(5) 1 calc PR F 2
H1V2 H 0.0662 0.4222 0.5580 0.069 Uiso 0.47(5) 1 calc PR F 2
Cl1V Cl 0.0146(8) 0.3477(6) 0.6155(4) 0.041(2) Uani 0.47(5) 1 d PDU F 2
Cl2V Cl 0.0276(10) 0.5206(6) 0.6049(5) 0.082(4) Uani 0.47(5) 1 d PDU F 2

loop_
_atom_site_aniso_label
_atom_site_aniso_U_11
_atom_site_aniso_U_22
_atom_site_aniso_U_33
_atom_site_aniso_U_23
_atom_site_aniso_U_13
_atom_site_aniso_U_12
Cl1 0.0469(7) 0.0438(7) 0.0373(7) 0.0018(5) 0.0086(6) -0.0043(6)
Pd1 0.02934(18) 0.03102(19) 0.02694(18) -0.00496(16) 0.00014(14) 0.00156(16)
C1 0.051(3) 0.029(3) 0.049(3) -0.011(2) 0.004(3) -0.011(2)
C2 0.047(3) 0.058(4) 0.049(3) -0.022(3) 0.009(3) -0.012(3)
C3 0.056(3) 0.039(3) 0.042(3) -0.023(2) 0.002(2) 0.005(2)
O1 0.067(3) 0.040(2) 0.070(3) 0.007(2) 0.006(2) -0.004(2)
C4 0.059(4) 0.056(4) 0.132(7) 0.014(4) -0.009(4) -0.005(3)
C11 0.025(2) 0.032(2) 0.025(2) -0.0010(18) -0.0014(18) 0.0038(19)
N1 0.033(2) 0.032(2) 0.0232(19) -0.0032(16) -0.0083(16) 0.0040(16)
C27 0.035(3) 0.044(3) 0.046(3) 0.017(2) 0.000(2) -0.004(2)
C28 0.049(3) 0.072(4) 0.067(4) 0.022(3) 0.016(3) 0.008(3)
C29 0.112(6) 0.066(4) 0.077(5) 0.015(4) -0.006(5) -0.041(4)
C23 0.031(2) 0.040(3) 0.046(3) 0.008(2) 0.003(2) 0.011(2)
C24 0.049(3) 0.033(3) 0.051(3) 0.011(2) 0.002(3) 0.006(2)
C25 0.047(3) 0.038(3) 0.041(3) 0.008(2) 0.002(2) -0.007(2)
C26 0.032(2) 0.038(3) 0.027(2) -0.001(2) 0.0002(19) -0.004(2)
C30 0.039(3) 0.055(3) 0.038(3) -0.002(2) 0.006(2) -0.010(3)
C31 0.046(3) 0.094(5) 0.063(4) 0.003(4) 0.006(3) -0.028(3)
C32 0.049(3) 0.084(5) 0.054(4) -0.017(3) 0.018(3) -0.007(3)
C12 0.046(3) 0.039(3) 0.028(3) -0.014(2) -0.012(2) 0.011(2)
C13 0.049(3) 0.036(3) 0.031(3) -0.010(2) -0.007(2) 0.016(2)
N2 0.033(2) 0.033(2) 0.025(2) -0.0040(16) -0.0086(16) 0.0106(17)
C21 0.028(2) 0.026(2) 0.028(2) 0.0012(18) -0.0042(19) 0.0031(18)
C22 0.031(2) 0.032(3) 0.035(3) 0.004(2) -0.0049(19) 0.002(2)
C41 0.033(2) 0.035(3) 0.029(2) -0.008(2) -0.0081(19) 0.009(2)
C42 0.037(3) 0.035(3) 0.024(3) -0.0057(19) 0.002(2) 0.007(2)
C47 0.042(3) 0.032(3) 0.038(3) -0.003(2) -0.010(2) 0.003(2)
C48 0.038(3) 0.045(3) 0.051(3) 0.004(3) 0.002(2) -0.001(2)
C49 0.052(3) 0.043(3) 0.048(3) -0.011(3) -0.012(3) -0.003(3)
C43 0.045(3) 0.034(3) 0.030(3) -0.002(2) -0.006(2) 0.009(2)
C44 0.044(3) 0.039(3) 0.041(3) -0.003(2) -0.017(2) 0.012(2)
C45 0.034(3) 0.044(3) 0.042(3) -0.004(2) -0.009(2) 0.013(2)
C46 0.031(2) 0.037(3) 0.036(3) -0.006(2) -0.001(2) 0.009(2)
C50 0.030(3) 0.052(3) 0.052(3) 0.006(3) 0.000(2) 0.003(2)
C51 0.050(3) 0.075(4) 0.074(4) 0.021(4) -0.004(3) -0.017(3)
C52 0.085(5) 0.102(6) 0.063(5) -0.001(4) 0.034(4) 0.009(4)
Cl2 0.0940(12) 0.0450(8) 0.0486(9) -0.0041(7) 0.0257(8) -0.0076(8)
Pd2 0.0391(2) 0.02904(18) 0.0309(2) -0.00637(15) -0.00407(15) 0.00196(16)
C201 0.051(3) 0.028(2) 0.050(3) -0.005(3) 0.002(3) -0.003(3)
C202 0.054(3) 0.042(3) 0.065(4) -0.006(3) 0.007(3) -0.013(3)
C203 0.074(4) 0.036(3) 0.038(3) -0.019(2) 0.004(3) -0.004(3)
O2 0.070(3) 0.035(2) 0.059(3) 0.0021(18) 0.004(2) 0.0084(19)
C204 0.061(4) 0.049(4) 0.094(5) 0.000(3) 0.004(4) 0.008(3)
C211 0.028(2) 0.035(3) 0.029(3) -0.0019(19) -0.0004(19) 0.001(2)
N201 0.038(2) 0.030(2) 0.031(2) -0.0065(17) -0.0038(18) 0.0088(17)
C221 0.032(2) 0.031(3) 0.032(3) -0.003(2) -0.004(2) 0.005(2)
C222 0.034(2) 0.037(3) 0.037(3) 0.000(2) -0.0053(19) -0.0037(19)
C227 0.035(7) 0.026(5) 0.054(6) 0.007(4) -0.007(4) 0.007(4)
C228 0.067(9) 0.070(12) 0.064(9) -0.001(6) 0.024(6) -0.015(7)
C229 0.086(12) 0.051(8) 0.080(8) -0.009(6) 0.008(8) -0.036(8)
C27B 0.024(6) 0.051(7) 0.046(7) 0.011(5) 0.000(5) -0.001(6)
C28B 0.041(8) 0.061(13) 0.101(15) 0.007(9) 0.025(9) 0.004(8)
C29B 0.057(11) 0.045(7) 0.077(9) 0.004(6) 0.012(9) -0.023(8)
C223 0.033(3) 0.043(3) 0.054(3) 0.000(3) -0.005(2) 0.007(2)
C224 0.061(4) 0.035(3) 0.052(4) 0.009(2) -0.015(3) 0.004(3)
C225 0.061(4) 0.039(3) 0.037(3) 0.006(2) -0.007(3) -0.015(3)
C226 0.040(3) 0.043(3) 0.031(3) -0.003(2) 0.000(2) -0.009(2)
C230 0.039(3) 0.080(4) 0.044(3) 0.002(3) 0.002(3) -0.012(3)
C231 0.052(4) 0.112(6) 0.059(4) -0.007(4) 0.018(3) 0.001(4)
C232 0.063(4) 0.115(6) 0.060(4) -0.003(4) 0.008(3) -0.040(4)
C212 0.071(4) 0.036(3) 0.029(3) -0.008(2) 0.001(2) 0.014(3)
C213 0.068(4) 0.033(3) 0.033(3) -0.007(2) 0.002(3) 0.012(3)
N202 0.037(2) 0.033(2) 0.030(2) -0.0075(17) 0.0030(17) 0.0089(18)
C241 0.039(3) 0.035(3) 0.031(3) -0.006(2) -0.003(2) 0.014(2)
C242 0.039(3) 0.033(3) 0.032(3) -0.010(2) -0.006(2) 0.008(2)
C247 0.039(3) 0.038(3) 0.043(3) 0.000(2) 0.001(2) 0.000(2)
C248 0.058(4) 0.051(4) 0.065(4) 0.000(3) 0.007(3) -0.001(3)
C249 0.052(3) 0.045(3) 0.058(4) -0.009(3) -0.006(3) -0.003(3)
C243 0.052(3) 0.044(3) 0.041(3) -0.003(2) -0.006(3) 0.011(3)
C244 0.063(4) 0.062(4) 0.041(3) -0.011(3) -0.019(3) 0.021(3)
C245 0.040(3) 0.054(4) 0.068(4) -0.011(3) -0.020(3) 0.010(3)
C246 0.037(3) 0.043(3) 0.059(3) -0.009(2) -0.005(2) 0.004(2)
C250 0.034(6) 0.058(7) 0.112(9) 0.005(6) -0.005(6) -0.008(5)
C251 0.056(10) 0.106(13) 0.148(16) -0.005(12) 0.036(10) -0.025(9)
C252 0.061(12) 0.041(6) 0.151(16) 0.001(8) -0.040(10) 0.006(7)
C50B 0.038(8) 0.049(7) 0.100(9) -0.004(6) 0.009(6) -0.003(6)
C51B 0.085(16) 0.092(13) 0.116(15) -0.012(10) 0.047(12) -0.017(11)
C52B 0.047(11) 0.055(10) 0.167(16) -0.024(10) 0.002(11) -0.009(7)
Cl3 0.0476(7) 0.0415(7) 0.0345(7) 0.0071(5) -0.0019(5) -0.0077(6)
Pd3 0.03114(18) 0.03416(19) 0.02687(18) 0.00124(15) -0.00713(14) -0.00049(16)
C301 0.034(3) 0.055(4) 0.044(4) -0.001(3) -0.022(2) -0.006(2)
C302 0.044(4) 0.049(4) 0.055(4) 0.004(3) -0.025(4) -0.012(3)
C303 0.050(4) 0.059(5) 0.032(3) -0.003(3) -0.015(2) 0.002(4)
O3 0.037(3) 0.074(4) 0.074(5) -0.006(3) -0.013(3) 0.000(3)
C304 0.056(5) 0.069(4) 0.101(8) -0.024(5) -0.019(5) 0.005(4)
C01C 0.038(5) 0.056(7) 0.048(7) 0.004(6) -0.020(4) -0.004(6)
C02C 0.038(8) 0.041(9) 0.050(9) -0.002(8) -0.011(8) -0.007(6)
C03C 0.055(9) 0.060(11) 0.031(5) -0.003(8) -0.016(5) -0.008(9)
O3C 0.037(6) 0.063(9) 0.063(9) 0.012(8) -0.022(6) 0.001(7)
C04C 0.051(14) 0.088(19) 0.071(15) -0.003(14) -0.009(10) 0.009(13)
C311 0.026(2) 0.028(2) 0.028(2) -0.0024(19) -0.0066(18) -0.0017(19)
N301 0.0268(19) 0.033(2) 0.031(2) 0.0005(16) -0.0054(16) -0.0044(16)
C321 0.023(2) 0.048(3) 0.029(3) 0.000(2) -0.0043(19) -0.002(2)
C327 0.039(3) 0.031(3) 0.050(3) -0.006(2) 0.000(2) -0.001(2)
C328 0.058(4) 0.045(4) 0.082(5) 0.014(3) -0.002(3) -0.004(3)
C329 0.056(4) 0.080(4) 0.068(4) -0.008(3) -0.012(3) -0.031(3)
C322 0.028(2) 0.041(3) 0.033(3) -0.006(2) -0.007(2) -0.001(2)
C323 0.038(3) 0.046(3) 0.052(3) -0.004(3) -0.002(2) 0.011(3)
C324 0.030(3) 0.074(4) 0.061(4) -0.005(3) 0.000(3) 0.005(3)
C325 0.026(3) 0.064(4) 0.074(4) 0.004(3) 0.005(3) -0.006(3)
C326 0.032(3) 0.052(3) 0.053(3) 0.005(2) 0.002(2) -0.010(2)
C330 0.038(6) 0.053(4) 0.079(9) 0.014(6) 0.011(6) -0.006(5)
C331 0.049(10) 0.053(6) 0.095(14) 0.010(8) 0.001(7) -0.016(6)
C332 0.052(9) 0.066(9) 0.102(12) 0.028(8) -0.013(9) -0.007(7)
C30C 0.034(7) 0.049(5) 0.067(9) 0.006(6) 0.008(8) -0.011(6)
C31C 0.073(17) 0.060(7) 0.053(10) 0.012(8) -0.003(10) -0.028(10)
C32C 0.045(11) 0.070(12) 0.063(9) 0.013(8) -0.018(9) -0.002(9)
C312 0.032(2) 0.042(3) 0.027(2) 0.003(2) -0.002(2) -0.006(2)
C313 0.032(2) 0.039(3) 0.027(2) 0.004(2) -0.011(2) -0.003(2)
N302 0.0277(18) 0.0259(19) 0.027(2) -0.0003(15) -0.0067(15) -0.0029(16)
C341 0.033(2) 0.028(2) 0.023(2) 0.0009(18) -0.0042(18) 0.006(2)
C342 0.036(2) 0.028(2) 0.030(2) 0.0036(19) -0.009(2) 0.009(2)
C347 0.031(2) 0.033(2) 0.042(3) -0.001(2) 0.001(2) 0.000(2)
C348 0.045(3) 0.050(3) 0.064(4) -0.004(3) -0.016(3) -0.006(3)
C349 0.040(3) 0.043(3) 0.071(4) 0.014(3) 0.005(3) -0.007(3)
C343 0.037(3) 0.047(3) 0.038(3) 0.003(2) -0.003(2) 0.009(2)
C344 0.057(3) 0.043(3) 0.036(3) -0.008(2) -0.002(2) 0.021(3)
C345 0.066(4) 0.030(3) 0.039(3) -0.006(2) -0.013(3) 0.004(3)
C346 0.047(3) 0.028(2) 0.032(3) 0.002(2) -0.009(2) 0.003(2)
C350 0.058(3) 0.036(3) 0.043(3) 0.005(2) -0.004(3) -0.010(3)
C351 0.067(4) 0.045(3) 0.061(4) -0.003(3) -0.022(3) -0.015(3)
C352 0.091(5) 0.064(4) 0.048(4) 0.014(3) -0.017(3) -0.028(4)
Cl4 0.0462(7) 0.0456(7) 0.0344(7) 0.0094(5) 0.0008(5) -0.0092(6)
Pd4 0.02811(17) 0.03480(19) 0.02361(17) 0.00194(15) -0.00333(13) 0.00145(15)
C401 0.033(3) 0.059(4) 0.037(4) -0.007(3) -0.019(2) -0.004(3)
C402 0.038(4) 0.049(4) 0.036(5) -0.005(3) -0.004(4) -0.008(3)
C403 0.045(4) 0.056(5) 0.023(3) -0.001(3) -0.012(3) 0.013(4)
O4 0.033(3) 0.071(4) 0.060(5) 0.007(4) -0.012(3) -0.004(3)
C404 0.050(5) 0.063(4) 0.080(7) -0.015(5) -0.011(5) 0.001(4)
C01D 0.032(4) 0.058(7) 0.031(6) -0.004(5) -0.013(4) 0.007(5)
C02D 0.028(7) 0.046(7) 0.033(8) -0.007(6) -0.005(7) 0.000(5)
C03D 0.049(8) 0.057(10) 0.022(5) -0.003(6) -0.008(5) 0.003(8)
O4D 0.038(5) 0.074(9) 0.047(8) 0.000(7) -0.017(5) 0.018(6)
C04D 0.056(15) 0.14(3) 0.037(13) -0.013(15) -0.003(11) -0.034(17)
C411 0.021(2) 0.026(2) 0.023(2) -0.0023(18) 0.0006(17) -0.0008(18)
N401 0.0181(17) 0.0275(19) 0.027(2) 0.0019(15) -0.0001(15) -0.0002(15)
C421 0.020(2) 0.035(2) 0.029(2) -0.0030(19) 0.0003(18) -0.0002(19)
C422 0.027(2) 0.038(3) 0.026(2) 0.001(2) 0.0015(18) 0.002(2)
C427 0.031(2) 0.030(2) 0.031(2) 0.0062(19) 0.0058(19) 0.0006(19)
C428 0.055(3) 0.069(4) 0.047(3) 0.007(3) -0.007(3) -0.019(3)
C429 0.048(3) 0.049(3) 0.058(4) 0.023(3) 0.006(3) 0.002(3)
C423 0.032(2) 0.045(3) 0.043(3) 0.008(2) 0.001(2) 0.000(2)
C424 0.031(3) 0.049(3) 0.051(3) -0.001(3) -0.002(2) 0.010(2)
C425 0.021(2) 0.056(3) 0.049(3) -0.002(3) 0.001(2) -0.008(2)
C426 0.025(2) 0.039(3) 0.037(3) -0.002(2) 0.002(2) -0.003(2)
C430 0.031(3) 0.042(3) 0.053(3) -0.005(2) 0.009(2) -0.012(2)
C431 0.048(3) 0.042(3) 0.063(4) 0.011(3) 0.007(3) -0.007(3)
C432 0.064(4) 0.063(4) 0.059(4) -0.011(3) 0.005(3) -0.031(3)
C412 0.027(2) 0.035(2) 0.024(2) -0.0027(19) -0.0037(18) -0.001(2)
C413 0.026(2) 0.033(2) 0.024(2) 0.0007(18) -0.0057(18) 0.0008(19)
N402 0.0213(17) 0.0259(19) 0.028(2) -0.0010(15) -0.0029(15) 0.0015(15)
C441 0.028(2) 0.026(2) 0.024(2) 0.0003(18) -0.0012(18) 0.0084(19)
C442 0.025(2) 0.029(2) 0.030(2) -0.0007(19) -0.0013(18) 0.0047(19)
C447 0.025(2) 0.035(2) 0.039(3) -0.001(2) -0.002(2) -0.001(2)
C448 0.040(3) 0.049(3) 0.055(4) -0.001(3) -0.015(3) -0.004(2)
C449 0.050(3) 0.043(3) 0.063(4) 0.002(3) 0.008(3) -0.005(3)
C443 0.030(2) 0.040(3) 0.035(3) 0.004(2) 0.002(2) 0.009(2)
C444 0.051(3) 0.049(3) 0.033(3) -0.004(2) 0.003(2) 0.018(3)
C445 0.053(3) 0.032(3) 0.040(3) -0.009(2) -0.004(2) 0.008(2)
C446 0.040(3) 0.028(2) 0.035(3) -0.001(2) -0.007(2) 0.003(2)
C450 0.042(3) 0.025(2) 0.053(3) -0.003(2) 0.000(2) -0.009(2)
C451 0.050(3) 0.041(3) 0.066(4) -0.006(3) -0.008(3) -0.004(3)
C452 0.074(4) 0.057(4) 0.060(4) 0.010(3) 0.002(3) -0.029(3)
C1S 0.140(11) 0.067(6) 0.152(14) 0.035(8) 0.023(9) 0.012(4)
Cl1S 0.0540(18) 0.0695(19) 0.146(3) -0.060(2) -0.0184(17) 0.0098(14)
Cl2S 0.127(3) 0.071(2) 0.104(3) -0.027(2) -0.003(2) 0.010(2)
C1T 0.133(17) 0.134(13) 0.189(19) 0.029(10) 0.014(15) -0.025(13)
Cl1T 0.39(2) 0.218(12) 0.37(2) -0.059(14) 0.013(18) 0.074(15)
Cl2T 0.37(2) 0.162(9) 0.137(9) 0.021(7) -0.028(13) -0.019(12)
C1U 0.033(7) 0.048(5) 0.059(11) -0.010(6) 0.013(7) -0.005(4)
Cl1U 0.086(6) 0.042(3) 0.071(5) 0.000(3) 0.026(4) -0.013(3)
Cl2U 0.076(5) 0.037(3) 0.044(4) -0.009(2) 0.017(2) -0.001(3)
C1V 0.068(11) 0.042(6) 0.063(12) -0.019(6) 0.002(9) -0.019(6)
Cl1V 0.040(3) 0.052(4) 0.032(3) -0.001(2) -0.003(2) 0.005(3)
Cl2V 0.053(5) 0.055(4) 0.138(9) 0.012(5) 0.008(5) 0.017(4)

loop_
_atom_type_symbol
_atom_type_description
_atom_type_scat_dispersion_real
_atom_type_scat_dispersion_imag
_atom_type_scat_source
C C 0.0033 0.0016 'International Tables Vol C Tables 4.2.6.8 and 6.1.1.4'
H H 0.0000 0.0000 'International Tables Vol C Tables 4.2.6.8 and 6.1.1.4'
N N 0.0061 0.0033 'International Tables Vol C Tables 4.2.6.8 and 6.1.1.4'
O O 0.0106 0.0060 'International Tables Vol C Tables 4.2.6.8 and 6.1.1.4'
Cl Cl 0.1484 0.1585 'International Tables Vol C Tables 4.2.6.8 and 6.1.1.4'
Pd Pd -0.9988 1.0072 'International Tables Vol C Tables 4.2.6.8 and 6.1.1.4'

loop_
_geom_angle_atom_site_label_1
_geom_angle_atom_site_label_2
_geom_angle_atom_site_label_3
_geom_angle
C11 Pd1 C2 101.0(2)
C11 Pd1 C3 169.1(2)
C2 Pd1 C3 68.3(2)
C11 Pd1 C1 132.0(2)
C2 Pd1 C1 38.68(19)
C3 Pd1 C1 37.55(19)
C11 Pd1 Cl1 94.54(13)
C2 Pd1 Cl1 163.65(16)
C3 Pd1 Cl1 96.29(15)
C1 Pd1 Cl1 129.50(14)
O1 C1 C3 126.7(5)
O1 C1 C2 115.6(5)
C3 C1 C2 115.7(5)
O1 C1 Pd1 119.4(3)
C3 C1 Pd1 70.5(3)
C2 C1 Pd1 66.6(3)
C1 C2 Pd1 74.8(3)
C1 C2 H2A 116.0
Pd1 C2 H2A 116.0
C1 C2 H2B 116.0
Pd1 C2 H2B 116.0
H2A C2 H2B 113.0
C1 C3 Pd1 71.9(3)
C1 C3 H3A 116.4
Pd1 C3 H3A 116.4
C1 C3 H3B 116.4
Pd1 C3 H3B 116.4
H3A C3 H3B 113.4
C1 O1 C4 117.7(5)
O1 C4 H4A 109.5
O1 C4 H4B 109.5
H4A C4 H4B 109.5
O1 C4 H4C 109.5
H4A C4 H4C 109.5
H4B C4 H4C 109.5
N1 C11 N2 103.1(4)
N1 C11 Pd1 126.3(3)
N2 C11 Pd1 130.4(3)
C11 N1 C12 111.8(4)
C11 N1 C21 124.5(4)
C12 N1 C21 123.7(4)
C29 C27 C22 110.6(5)
C29 C27 C28 110.6(5)
C22 C27 C28 113.2(5)
C29 C27 H27 107.4
C22 C27 H27 107.4
C28 C27 H27 107.4
C27 C28 H28A 109.5
C27 C28 H28B 109.5
H28A C28 H28B 109.5
C27 C28 H28C 109.5
H28A C28 H28C 109.5
H28B C28 H28C 109.5
C27 C29 H29A 109.5
C27 C29 H29B 109.5
H29A C29 H29B 109.5
C27 C29 H29C 109.5
H29A C29 H29C 109.5
H29B C29 H29C 109.5
C24 C23 C22 121.0(4)
C24 C23 H23 119.5
C22 C23 H23 119.5
C25 C24 C23 120.0(5)
C25 C24 H24 120.0
C23 C24 H24 120.0
C24 C25 C26 121.6(5)
C24 C25 H25 119.2
C26 C25 H25 119.2
C25 C26 C21 117.2(4)
C25 C26 C30 121.2(4)
C21 C26 C30 121.6(4)
C26 C30 C32 110.8(4)
C26 C30 C31 112.5(5)
C32 C30 C31 109.2(5)
C26 C30 H30 108.1
C32 C30 H30 108.1
C31 C30 H30 108.1
C30 C31 H31A 109.5
C30 C31 H31B 109.5
H31A C31 H31B 109.5
C30 C31 H31C 109.5
H31A C31 H31C 109.5
H31B C31 H31C 109.5
C30 C32 H32A 109.5
C30 C32 H32B 109.5
H32A C32 H32B 109.5
C30 C32 H32C 109.5
H32A C32 H32C 109.5
H32B C32 H32C 109.5
C13 C12 N1 106.2(4)
C13 C12 H12 126.9
N1 C12 H12 126.9
C12 C13 N2 107.3(4)
C12 C13 H13 126.4
N2 C13 H13 126.4
C11 N2 C13 111.6(4)
C11 N2 C41 124.5(4)
C13 N2 C41 123.8(4)
C22 C21 C26 123.4(4)
C22 C21 N1 118.5(4)
C26 C21 N1 118.2(4)
C21 C22 C23 116.9(4)
C21 C22 C27 123.8(4)
C23 C22 C27 119.3(4)
C42 C41 C46 123.7(4)
C42 C41 N2 118.6(4)
C46 C41 N2 117.7(4)
C41 C42 C43 116.7(4)
C41 C42 C47 123.1(4)
C43 C42 C47 120.2(4)
C42 C47 C48 113.5(4)
C42 C47 C49 110.4(4)
C48 C47 C49 109.5(4)
C42 C47 H47 107.8
C48 C47 H47 107.8
C49 C47 H47 107.8
C47 C48 H48A 109.5
C47 C48 H48B 109.5
H48A C48 H48B 109.5
C47 C48 H48C 109.5
H48A C48 H48C 109.5
H48B C48 H48C 109.5
C47 C49 H49A 109.5
C47 C49 H49B 109.5
H49A C49 H49B 109.5
C47 C49 H49C 109.5
H49A C49 H49C 109.5
H49B C49 H49C 109.5
C44 C43 C42 121.2(5)
C44 C43 H43 119.4
C42 C43 H43 119.4
C43 C44 C45 120.4(4)
C43 C44 H44 119.8
C45 C44 H44 119.8
C44 C45 C46 121.0(5)
C44 C45 H45 119.5
C46 C45 H45 119.5
C45 C46 C41 116.9(5)
C45 C46 C50 120.7(4)
C41 C46 C50 122.3(4)
C51 C50 C46 115.5(5)
C51 C50 C52 109.3(5)
C46 C50 C52 109.9(5)
C51 C50 H50 107.3
C46 C50 H50 107.3
C52 C50 H50 107.3
C50 C51 H51A 109.5
C50 C51 H51B 109.5
H51A C51 H51B 109.5
C50 C51 H51C 109.5
H51A C51 H51C 109.5
H51B C51 H51C 109.5
C50 C52 H52A 109.5
C50 C52 H52B 109.5
H52A C52 H52B 109.5
C50 C52 H52C 109.5
H52A C52 H52C 109.5
H52B C52 H52C 109.5
C211 Pd2 C202 100.8(2)
C211 Pd2 C203 168.3(2)
C202 Pd2 C203 68.3(2)
C211 Pd2 C201 131.1(2)
C202 Pd2 C201 38.6(2)
C203 Pd2 C201 37.3(2)
C211 Pd2 Cl2 94.52(14)
C202 Pd2 Cl2 163.23(18)
C203 Pd2 Cl2 96.83(15)
C201 Pd2 Cl2 130.68(16)
O2 C201 C203 126.1(5)
O2 C201 C202 116.1(5)
C203 C201 C202 116.0(5)
O2 C201 Pd2 121.0(4)
C203 C201 Pd2 70.5(3)
C202 C201 Pd2 66.2(3)
C201 C202 Pd2 75.2(3)
C201 C202 H20A 116.0
Pd2 C202 H20A 116.0
C201 C202 H20B 116.0
Pd2 C202 H20B 116.0
H20A C202 H20B 112.9
C201 C203 Pd2 72.2(3)
C201 C203 H20C 116.4
Pd2 C203 H20C 116.4
C201 C203 H20D 116.4
Pd2 C203 H20D 116.4
H20C C203 H20D 113.3
C201 O2 C204 117.1(5)
O2 C204 H20E 109.5
O2 C204 H20F 109.5
H20E C204 H20F 109.5
O2 C204 H20G 109.5
H20E C204 H20G 109.5
H20F C204 H20G 109.5
N201 C211 N202 104.6(4)
N201 C211 Pd2 123.8(3)
N202 C211 Pd2 131.3(3)
C211 N201 C212 111.3(4)
C211 N201 C221 125.2(4)
C212 N201 C221 123.5(4)
C226 C221 C222 122.5(4)
C226 C221 N201 120.5(4)
C222 C221 N201 117.1(4)
C223 C222 C221 117.1(4)
C223 C222 C227 116.1(8)
C221 C222 C227 126.9(8)
C223 C222 C27B 127.4(10)
C221 C222 C27B 115.5(10)
C227 C222 C27B 11.5(13)
C222 C227 C229 111.7(10)
C222 C227 C228 113.9(11)
C229 C227 C228 110.0(10)
C222 C227 H227 107.0
C229 C227 H227 107.0
C228 C227 H227 107.0
C29B C27B C222 108.3(12)
C29B C27B C28B 110.2(13)
C222 C27B C28B 111.1(15)
C29B C27B H27B 109.0
C222 C27B H27B 109.0
C28B C27B H27B 109.0
C27B C28B H28D 109.5
C27B C28B H28E 109.5
H28D C28B H28E 109.5
C27B C28B H28F 109.5
H28D C28B H28F 109.5
H28E C28B H28F 109.5
C27B C29B H29D 109.5
C27B C29B H29E 109.5
H29D C29B H29E 109.5
C27B C29B H29F 109.5
H29D C29B H29F 109.5
H29E C29B H29F 109.5
C224 C223 C222 121.4(5)
C224 C223 H223 119.3
C222 C223 H223 119.3
C223 C224 C225 120.3(5)
C223 C224 H224 119.9
C225 C224 H224 119.9
C224 C225 C226 121.3(5)
C224 C225 H225 119.3
C226 C225 H225 119.3
C221 C226 C225 117.5(4)
C221 C226 C230 121.2(5)
C225 C226 C230 121.2(5)
C226 C230 C231 110.3(5)
C226 C230 C232 113.2(5)
C231 C230 C232 109.0(5)
C226 C230 H230 108.1
C231 C230 H230 108.1
C232 C230 H230 108.1
C230 C231 H23A 109.5
C230 C231 H23B 109.5
H23A C231 H23B 109.5
C230 C231 H23C 109.5
H23A C231 H23C 109.5
H23B C231 H23C 109.5
C230 C232 H23D 109.5
C230 C232 H23E 109.5
H23D C232 H23E 109.5
C230 C232 H23F 109.5
H23D C232 H23F 109.5
H23E C232 H23F 109.5
C213 C212 N201 106.0(4)
C213 C212 H212 127.0
N201 C212 H212 127.0
C212 C213 N202 107.2(4)
C212 C213 H213 126.4
N202 C213 H213 126.4
C211 N202 C213 110.9(4)
C211 N202 C241 127.5(4)
C213 N202 C241 121.6(4)
C242 C241 C246 123.7(4)
C242 C241 N202 118.3(4)
C246 C241 N202 117.8(4)
C241 C242 C243 116.9(5)
C241 C242 C247 122.6(4)
C243 C242 C247 120.5(5)
C242 C247 C249 111.5(4)
C242 C247 C248 112.0(4)
C249 C247 C248 109.0(5)
C242 C247 H247 108.1
C249 C247 H247 108.1
C248 C247 H247 108.1
C247 C248 H24A 109.5
C247 C248 H24B 109.5
H24A C248 H24B 109.5
C247 C248 H24C 109.5
H24A C248 H24C 109.5
H24B C248 H24C 109.5
C247 C249 H24D 109.5
C247 C249 H24E 109.5
H24D C249 H24E 109.5
C247 C249 H24F 109.5
H24D C249 H24F 109.5
H24E C249 H24F 109.5
C244 C243 C242 120.3(5)
C244 C243 H243 119.8
C242 C243 H243 119.8
C245 C244 C243 121.3(5)
C245 C244 H244 119.3
C243 C244 H244 119.3
C244 C245 C246 120.8(5)
C244 C245 H245 119.6
C246 C245 H245 119.6
C245 C246 C241 116.9(5)
C245 C246 C250 119.2(10)
C241 C246 C250 123.9(10)
C245 C246 C50B 122.7(11)
C241 C246 C50B 120.0(11)
C250 C246 C50B 7.9(14)
C246 C250 C252 109.9(13)
C246 C250 C251 108.0(13)
C252 C250 C251 112.8(13)
C246 C250 H250 108.7
C252 C250 H250 108.7
C251 C250 H250 108.7
C246 C50B C52B 113.2(15)
C246 C50B C51B 111.5(14)
C52B C50B C51B 109.4(13)
C246 C50B H50B 107.5
C52B C50B H50B 107.5
C51B C50B H50B 107.5
C50B C51B H51D 109.5
C50B C51B H51E 109.5
H51D C51B H51E 109.5
C50B C51B H51F 109.5
H51D C51B H51F 109.5
H51E C51B H51F 109.5
C50B C52B H52D 109.5
C50B C52B H52E 109.5
H52D C52B H52E 109.5
C50B C52B H52F 109.5
H52D C52B H52F 109.5
H52E C52B H52F 109.5
C311 Pd3 C302 101.4(3)
C311 Pd3 C02C 103.7(11)
C302 Pd3 C02C 10.5(11)
C311 Pd3 C03C 168.0(14)
C302 Pd3 C03C 69.6(14)
C02C Pd3 C03C 68.8(8)
C311 Pd3 C301 131.7(3)
C302 Pd3 C301 38.5(2)
C02C Pd3 C301 31.5(9)
C03C Pd3 C301 44.6(9)
C311 Pd3 C01C 138.8(8)
C302 Pd3 C01C 44.5(10)
C02C Pd3 C01C 38.2(4)
C03C Pd3 C01C 38.2(4)
C301 Pd3 C01C 7.2(10)
C311 Pd3 C303 169.0(3)
C302 Pd3 C303 68.2(3)
C02C Pd3 C303 65.4(12)
C03C Pd3 C303 11.0(9)
C301 Pd3 C303 37.5(2)
C01C Pd3 C303 30.5(9)
C311 Pd3 Cl3 92.71(13)
C302 Pd3 Cl3 164.9(3)
C02C Pd3 Cl3 162.8(9)
C03C Pd3 Cl3 95.7(12)
C301 Pd3 Cl3 131.4(2)
C01C Pd3 Cl3 124.6(8)
C303 Pd3 Cl3 98.0(3)
O3 C301 C303 124.0(7)
O3 C301 C302 117.7(7)
C303 C301 C302 117.1(7)
O3 C301 Pd3 121.1(5)
C303 C301 Pd3 71.5(4)
C302 C301 Pd3 67.8(3)
C301 C302 Pd3 73.7(4)
C301 C302 H30A 116.2
Pd3 C302 H30A 116.2
C301 C302 H30B 116.2
Pd3 C302 H30B 116.2
H30A C302 H30B 113.2
C301 C303 Pd3 71.0(4)
C301 C303 H30C 116.5
Pd3 C303 H30C 116.5
C301 C303 H30D 116.5
Pd3 C303 H30D 116.5
H30C C303 H30D 113.5
C301 O3 C304 118.8(8)
O3 C304 H30E 109.5
O3 C304 H30F 109.5
H30E C304 H30F 109.5
O3 C304 H30G 109.5
H30E C304 H30G 109.5
H30F C304 H30G 109.5
O3C C01C C03C 120.0(19)
O3C C01C C02C 119.6(18)
C03C C01C C02C 117.4(17)
O3C C01C Pd3 116.2(16)
C03C C01C Pd3 69.3(8)
C02C C01C Pd3 69.0(8)
C01C C02C Pd3 72.8(9)
C01C C02C H02C 116.3
Pd3 C02C H02C 116.3
C01C C02C H02D 116.3
Pd3 C02C H02D 116.3
H02C C02C H02D 113.3
C01C C03C Pd3 72.5(9)
C01C C03C H03C 116.3
Pd3 C03C H03C 116.3
C01C C03C H03D 116.3
Pd3 C03C H03D 116.3
H03C C03C H03D 113.3
C01C O3C C04C 116.1(19)
O3C C04C H04D 109.5
O3C C04C H04E 109.5
H04D C04C H04E 109.5
O3C C04C H04F 109.5
H04D C04C H04F 109.5
H04E C04C H04F 109.5
N302 C311 N301 104.1(4)
N302 C311 Pd3 129.5(3)
N301 C311 Pd3 125.7(3)
C311 N301 C312 111.1(4)
C311 N301 C321 125.2(4)
C312 N301 C321 123.6(4)
C326 C321 C322 122.5(4)
C326 C321 N301 119.4(4)
C322 C321 N301 118.1(4)
C322 C327 C328 111.7(4)
C322 C327 C329 111.2(5)
C328 C327 C329 110.9(5)
C322 C327 H327 107.6
C328 C327 H327 107.6
C329 C327 H327 107.6
C327 C328 H32D 109.5
C327 C328 H32E 109.5
H32D C328 H32E 109.5
C327 C328 H32F 109.5
H32D C328 H32F 109.5
H32E C328 H32F 109.5
C327 C329 H32G 109.5
C327 C329 H32H 109.5
H32G C329 H32H 109.5
C327 C329 H32I 109.5
H32G C329 H32I 109.5
H32H C329 H32I 109.5
C323 C322 C321 116.0(5)
C323 C322 C327 122.0(5)
C321 C322 C327 122.0(4)
C324 C323 C322 122.3(5)
C324 C323 H323 118.9
C322 C323 H323 118.9
C325 C324 C323 119.9(5)
C325 C324 H324 120.0
C323 C324 H324 120.0
C324 C325 C326 121.4(5)
C324 C325 H325 119.3
C326 C325 H325 119.3
C325 C326 C321 117.9(5)
C325 C326 C30C 119.3(11)
C321 C326 C30C 121.5(10)
C325 C326 C330 120.8(9)
C321 C326 C330 121.0(9)
C30C C326 C330 17.0(10)
C331 C330 C326 113.6(12)
C331 C330 C332 111.5(10)
C326 C330 C332 106.7(11)
C331 C330 H330 108.3
C326 C330 H330 108.3
C332 C330 H330 108.3
C326 C30C C32C 112.9(13)
C326 C30C C31C 110.7(15)
C32C C30C C31C 109.0(13)
C326 C30C H30H 108.0
C32C C30C H30H 108.0
C31C C30C H30H 108.0
C30C C31C H31D 109.5
C30C C31C H31E 109.5
H31D C31C H31E 109.5
C30C C31C H31F 109.5
H31D C31C H31F 109.5
H31E C31C H31F 109.5
C30C C32C H32J 109.5
C30C C32C H32K 109.5
H32J C32C H32K 109.5
C30C C32C H32L 109.5
H32J C32C H32L 109.5
H32K C32C H32L 109.5
C313 C312 N301 107.2(4)
C313 C312 H312 126.4
N301 C312 H312 126.4
C312 C313 N302 106.5(4)
C312 C313 H313 126.8
N302 C313 H313 126.8
C311 N302 C313 111.2(4)
C311 N302 C341 125.4(4)
C313 N302 C341 123.0(4)
C346 C341 C342 123.1(4)
C346 C341 N302 117.8(4)
C342 C341 N302 119.0(4)
C343 C342 C341 116.7(4)
C343 C342 C347 120.6(4)
C341 C342 C347 122.6(4)
C342 C347 C349 113.0(4)
C342 C347 C348 110.0(4)
C349 C347 C348 109.4(4)
C342 C347 H347 108.1
C349 C347 H347 108.1
C348 C347 H347 108.1
C347 C348 H34A 109.5
C347 C348 H34B 109.5
H34A C348 H34B 109.5
C347 C348 H34C 109.5
H34A C348 H34C 109.5
H34B C348 H34C 109.5
C347 C349 H34D 109.5
C347 C349 H34E 109.5
H34D C349 H34E 109.5
C347 C349 H34F 109.5
H34D C349 H34F 109.5
H34E C349 H34F 109.5
C344 C343 C342 121.3(5)
C344 C343 H343 119.4
C342 C343 H343 119.4
C345 C344 C343 120.7(5)
C345 C344 H344 119.6
C343 C344 H344 119.6
C344 C345 C346 121.5(5)
C344 C345 H345 119.2
C346 C345 H345 119.2
C345 C346 C341 116.7(5)
C345 C346 C350 120.4(4)
C341 C346 C350 122.8(5)
C346 C350 C351 113.8(5)
C346 C350 C352 110.9(5)
C351 C350 C352 110.8(4)
C346 C350 H350 107.0
C351 C350 H350 107.0
C352 C350 H350 107.0
C350 C351 H35A 109.5
C350 C351 H35B 109.5
H35A C351 H35B 109.5
C350 C351 H35C 109.5
H35A C351 H35C 109.5
H35B C351 H35C 109.5
C350 C352 H35D 109.5
C350 C352 H35E 109.5
H35D C352 H35E 109.5
C350 C352 H35F 109.5
H35D C352 H35F 109.5
H35E C352 H35F 109.5
C411 Pd4 C402 100.6(4)
C411 Pd4 C02D 100.2(8)
C402 Pd4 C02D 10.0(10)
C411 Pd4 C03D 166.9(10)
C402 Pd4 C03D 67.6(11)
C02D Pd4 C03D 69.3(7)
C411 Pd4 C01D 135.4(6)
C402 Pd4 C01D 42.5(8)
C02D Pd4 C01D 38.5(4)
C03D Pd4 C01D 38.1(4)
C411 Pd4 C403 167.8(3)
C402 Pd4 C403 68.1(4)
C02D Pd4 C403 67.9(10)
C03D Pd4 C403 10.0(9)
C01D Pd4 C403 32.5(8)
C411 Pd4 C401 130.2(3)
C402 Pd4 C401 38.8(3)
C02D Pd4 C401 34.1(8)
C03D Pd4 C401 43.0(8)
C01D Pd4 C401 5.2(8)
C403 Pd4 C401 37.7(3)
C411 Pd4 Cl4 93.94(12)
C402 Pd4 Cl4 163.7(4)
C02D Pd4 Cl4 165.6(7)
C03D Pd4 Cl4 97.1(9)
C01D Pd4 Cl4 127.2(6)
C403 Pd4 Cl4 97.9(3)
C401 Pd4 Cl4 131.8(3)
O4 C401 C403 126.3(8)
O4 C401 C402 117.0(8)
C403 C401 C402 115.3(7)
O4 C401 Pd4 120.1(6)
C403 C401 Pd4 71.0(4)
C402 C401 Pd4 67.3(4)
C401 C402 Pd4 73.9(4)
C401 C402 H40A 116.1
Pd4 C402 H40A 116.1
C401 C402 H40B 116.1
Pd4 C402 H40B 116.1
H40A C402 H40B 113.1
C401 C403 Pd4 71.2(4)
C401 C403 H40C 116.5
Pd4 C403 H40C 116.5
C401 C403 H40D 116.5
Pd4 C403 H40D 116.5
H40C C403 H40D 113.5
C401 O4 C404 115.4(8)
O4 C404 H40E 109.5
O4 C404 H40F 109.5
H40E C404 H40F 109.5
O4 C404 H40G 109.5
H40E C404 H40G 109.5
H40F C404 H40G 109.5
O4D C01D C03D 119.4(17)
O4D C01D C02D 120.5(15)
C03D C01D C02D 118.0(15)
O4D C01D Pd4 119.1(14)
C03D C01D Pd4 69.8(8)
C02D C01D Pd4 68.7(8)
C01D C02D Pd4 72.8(8)
C01D C02D H02E 116.3
Pd4 C02D H02E 116.3
C01D C02D H02F 116.3
Pd4 C02D H02F 116.3
H02E C02D H02F 113.3
C01D C03D Pd4 72.1(8)
C01D C03D H03E 116.4
Pd4 C03D H03E 116.4
C01D C03D H03F 116.4
Pd4 C03D H03F 116.4
H03E C03D H03F 113.4
C01D O4D C04D 120.1(18)
O4D C04D H04G 109.5
O4D C04D H04H 109.5
H04G C04D H04H 109.5
O4D C04D H04I 109.5
H04G C04D H04I 109.5
H04H C04D H04I 109.5
N401 C411 N402 103.8(3)
N401 C411 Pd4 126.4(3)
N402 C411 Pd4 129.6(3)
C411 N401 C412 112.1(3)
C411 N401 C421 124.8(4)
C412 N401 C421 122.5(4)
C422 C421 C426 124.1(4)
C422 C421 N401 119.1(4)
C426 C421 N401 116.8(4)
C423 C422 C421 117.6(4)
C423 C422 C427 119.6(4)
C421 C422 C427 122.8(4)
C428 C427 C422 110.8(4)
C428 C427 C429 109.7(4)
C422 C427 C429 113.1(4)
C428 C427 H427 107.7
C422 C427 H427 107.7
C429 C427 H427 107.7
C427 C428 H42A 109.5
C427 C428 H42B 109.5
H42A C428 H42B 109.5
C427 C428 H42C 109.5
H42A C428 H42C 109.5
H42B C428 H42C 109.5
C427 C429 H42D 109.5
C427 C429 H42E 109.5
H42D C429 H42E 109.5
C427 C429 H42F 109.5
H42D C429 H42F 109.5
H42E C429 H42F 109.5
C424 C423 C422 120.1(5)
C424 C423 H423 120.0
C422 C423 H423 120.0
C425 C424 C423 121.4(5)
C425 C424 H424 119.3
C423 C424 H424 119.3
C424 C425 C426 121.7(5)
C424 C425 H425 119.2
C426 C425 H425 119.2
C421 C426 C425 115.1(4)
C421 C426 C430 124.3(4)
C425 C426 C430 120.6(4)
C426 C430 C432 113.8(5)
C426 C430 C431 110.7(4)
C432 C430 C431 108.6(4)
C426 C430 H430 107.8
C432 C430 H430 107.8
C431 C430 H430 107.8
C430 C431 H43A 109.5
C430 C431 H43B 109.5
H43A C431 H43B 109.5
C430 C431 H43C 109.5
H43A C431 H43C 109.5
H43B C431 H43C 109.5
C430 C432 H43D 109.5
C430 C432 H43E 109.5
H43D C432 H43E 109.5
C430 C432 H43F 109.5
H43D C432 H43F 109.5
H43E C432 H43F 109.5
C413 C412 N401 106.2(4)
C413 C412 H412 126.9
N401 C412 H412 126.9
C412 C413 N402 107.3(4)
C412 C413 H413 126.4
N402 C413 H413 126.4
C411 N402 C413 110.5(3)
C411 N402 C441 124.5(3)
C413 N402 C441 124.7(3)
C442 C441 C446 122.7(4)
C442 C441 N402 119.8(4)
C446 C441 N402 117.4(4)
C441 C442 C443 117.5(4)
C441 C442 C447 121.8(4)
C443 C442 C447 120.6(4)
C442 C447 C449 113.3(4)
C442 C447 C448 109.4(4)
C449 C447 C448 110.0(4)
C442 C447 H447 108.0
C449 C447 H447 108.0
C448 C447 H447 108.0
C447 C448 H44A 109.5
C447 C448 H44B 109.5
H44A C448 H44B 109.5
C447 C448 H44C 109.5
H44A C448 H44C 109.5
H44B C448 H44C 109.5
C447 C449 H44D 109.5
C447 C449 H44E 109.5
H44D C449 H44E 109.5
C447 C449 H44F 109.5
H44D C449 H44F 109.5
H44E C449 H44F 109.5
C444 C443 C442 121.0(5)
C444 C443 H443 119.5
C442 C443 H443 119.5
C445 C444 C443 120.1(5)
C445 C444 H444 119.9
C443 C444 H444 119.9
C444 C445 C446 121.8(5)
C444 C445 H445 119.1
C446 C445 H445 119.1
C445 C446 C441 116.8(4)
C445 C446 C450 121.9(4)
C441 C446 C450 121.2(4)
C446 C450 C452 110.6(4)
C446 C450 C451 113.1(4)
C452 C450 C451 110.8(4)
C446 C450 H450 107.4
C452 C450 H450 107.4
C451 C450 H450 107.4
C450 C451 H45A 109.5
C450 C451 H45B 109.5
H45A C451 H45B 109.5
C450 C451 H45C 109.5
H45A C451 H45C 109.5
H45B C451 H45C 109.5
C450 C452 H45D 109.5
C450 C452 H45E 109.5
H45D C452 H45E 109.5
C450 C452 H45F 109.5
H45D C452 H45F 109.5
H45E C452 H45F 109.5
Cl1S C1S Cl2S 111.5(7)
Cl1S C1S H1S1 109.3
Cl2S C1S H1S1 109.3
Cl1S C1S H1S2 109.3
Cl2S C1S H1S2 109.3
H1S1 C1S H1S2 108.0
Cl2T C1T Cl1T 110.7(13)
Cl2T C1T H1T1 109.5
Cl1T C1T H1T1 109.5
Cl2T C1T H1T2 109.5
Cl1T C1T H1T2 109.5
H1T1 C1T H1T2 108.1
Cl2U C1U Cl1U 113.6(8)
Cl2U C1U H1U1 108.8
Cl1U C1U H1U1 108.8
Cl2U C1U H1U2 108.8
Cl1U C1U H1U2 108.8
H1U1 C1U H1U2 107.7
Cl2V C1V Cl1V 111.9(10)
Cl2V C1V H1V1 109.2
Cl1V C1V H1V1 109.2
Cl2V C1V H1V2 109.2
Cl1V C1V H1V2 109.2
H1V1 C1V H1V2 107.9

loop_
_geom_bond_atom_site_label_1
_geom_bond_atom_site_label_2
_geom_bond_distance
Cl1 Pd1 2.3624(13)
Pd1 C11 2.024(4)
Pd1 C2 2.081(5)
Pd1 C3 2.171(5)
Pd1 C1 2.189(5)
C1 O1 1.351(6)
C1 C3 1.403(7)
C1 C2 1.418(7)
C2 H2A 0.9900
C2 H2B 0.9900
C3 H3A 0.9900
C3 H3B 0.9900
O1 C4 1.425(7)
C4 H4A 0.9800
C4 H4B 0.9800
C4 H4C 0.9800
C11 N1 1.367(5)
C11 N2 1.369(5)
N1 C12 1.391(6)
N1 C21 1.444(5)
C27 C29 1.489(8)
C27 C22 1.517(6)
C27 C28 1.517(8)
C27 H27 1.0000
C28 H28A 0.9800
C28 H28B 0.9800
C28 H28C 0.9800
C29 H29A 0.9800
C29 H29B 0.9800
C29 H29C 0.9800
C23 C24 1.384(7)
C23 C22 1.408(6)
C23 H23 0.9500
C24 C25 1.377(7)
C24 H24 0.9500
C25 C26 1.380(7)
C25 H25 0.9500
C26 C21 1.406(6)
C26 C30 1.527(7)
C30 C32 1.533(7)
C30 C31 1.548(8)
C30 H30 1.0000
C31 H31A 0.9800
C31 H31B 0.9800
C31 H31C 0.9800
C32 H32A 0.9800
C32 H32B 0.9800
C32 H32C 0.9800
C12 C13 1.344(6)
C12 H12 0.9500
C13 N2 1.379(6)
C13 H13 0.9500
N2 C41 1.440(5)
C21 C22 1.379(6)
C41 C42 1.396(7)
C41 C46 1.403(6)
C42 C43 1.398(6)
C42 C47 1.512(6)
C47 C48 1.525(7)
C47 C49 1.531(7)
C47 H47 1.0000
C48 H48A 0.9800
C48 H48B 0.9800
C48 H48C 0.9800
C49 H49A 0.9800
C49 H49B 0.9800
C49 H49C 0.9800
C43 C44 1.383(7)
C43 H43 0.9500
C44 C45 1.386(7)
C44 H44 0.9500
C45 C46 1.392(6)
C45 H45 0.9500
C46 C50 1.516(7)
C50 C51 1.502(7)
C50 C52 1.538(8)
C50 H50 1.0000
C51 H51A 0.9800
C51 H51B 0.9800
C51 H51C 0.9800
C52 H52A 0.9800
C52 H52B 0.9800
C52 H52C 0.9800
Cl2 Pd2 2.3446(15)
Pd2 C211 2.050(5)
Pd2 C202 2.078(5)
Pd2 C203 2.173(5)
Pd2 C201 2.195(5)
C201 O2 1.345(7)
C201 C203 1.397(8)
C201 C202 1.417(8)
C202 H20A 0.9900
C202 H20B 0.9900
C203 H20C 0.9900
C203 H20D 0.9900
O2 C204 1.414(7)
C204 H20E 0.9800
C204 H20F 0.9800
C204 H20G 0.9800
C211 N201 1.345(6)
C211 N202 1.350(6)
N201 C212 1.397(6)
N201 C221 1.446(6)
C221 C226 1.385(7)
C221 C222 1.405(6)
C222 C223 1.397(6)
C222 C227 1.529(11)
C222 C27B 1.531(13)
C227 C229 1.533(11)
C227 C228 1.548(11)
C227 H227 1.0000
C228 H22A 0.9800
C228 H22B 0.9800
C228 H22C 0.9800
C229 H22D 0.9800
C229 H22E 0.9800
C229 H22F 0.9800
C27B C29B 1.526(13)
C27B C28B 1.534(12)
C27B H27B 1.0000
C28B H28D 0.9800
C28B H28E 0.9800
C28B H28F 0.9800
C29B H29D 0.9800
C29B H29E 0.9800
C29B H29F 0.9800
C223 C224 1.359(7)
C223 H223 0.9500
C224 C225 1.380(8)
C224 H224 0.9500
C225 C226 1.387(7)
C225 H225 0.9500
C226 C230 1.509(7)
C230 C231 1.528(8)
C230 C232 1.530(9)
C230 H230 1.0000
C231 H23A 0.9800
C231 H23B 0.9800
C231 H23C 0.9800
C232 H23D 0.9800
C232 H23E 0.9800
C232 H23F 0.9800
C212 C213 1.338(7)
C212 H212 0.9500
C213 N202 1.386(6)
C213 H213 0.9500
N202 C241 1.453(6)
C241 C242 1.383(7)
C241 C246 1.396(7)
C242 C243 1.396(7)
C242 C247 1.524(7)
C247 C249 1.543(7)
C247 C248 1.542(8)
C247 H247 1.0000
C248 H24A 0.9800
C248 H24B 0.9800
C248 H24C 0.9800
C249 H24D 0.9800
C249 H24E 0.9800
C249 H24F 0.9800
C243 C244 1.377(7)
C243 H243 0.9500
C244 C245 1.366(8)
C244 H244 0.9500
C245 C246 1.387(7)
C245 H245 0.9500
C246 C250 1.534(12)
C246 C50B 1.537(13)
C250 C252 1.539(12)
C250 C251 1.543(13)
C250 H250 1.0000
C251 H25A 0.9800
C251 H25B 0.9800
C251 H25C 0.9800
C252 H25D 0.9800
C252 H25E 0.9800
C252 H25F 0.9800
C50B C52B 1.544(13)
C50B C51B 1.545(13)
C50B H50B 1.0000
C51B H51D 0.9800
C51B H51E 0.9800
C51B H51F 0.9800
C52B H52D 0.9800
C52B H52E 0.9800
C52B H52F 0.9800
Cl3 Pd3 2.3644(12)
Pd3 C311 2.033(4)
Pd3 C302 2.092(6)
Pd3 C02C 2.119(15)
Pd3 C03C 2.127(14)
Pd3 C301 2.169(6)
Pd3 C01C 2.168(15)
Pd3 C303 2.175(6)
C301 O3 1.349(8)
C301 C303 1.398(8)
C301 C302 1.408(8)
C302 H30A 0.9900
C302 H30B 0.9900
C303 H30C 0.9900
C303 H30D 0.9900
O3 C304 1.407(9)
C304 H30E 0.9800
C304 H30F 0.9800
C304 H30G 0.9800
C01C O3C 1.362(15)
C01C C03C 1.404(14)
C01C C02C 1.405(14)
C02C H02C 0.9900
C02C H02D 0.9900
C03C H03C 0.9900
C03C H03D 0.9900
O3C C04C 1.412(16)
C04C H04D 0.9800
C04C H04E 0.9800
C04C H04F 0.9800
C311 N302 1.352(5)
C311 N301 1.366(6)
N301 C312 1.386(6)
N301 C321 1.449(6)
C321 C326 1.405(7)
C321 C322 1.405(7)
C327 C322 1.499(7)
C327 C328 1.519(7)
C327 C329 1.523(7)
C327 H327 1.0000
C328 H32D 0.9800
C328 H32E 0.9800
C328 H32F 0.9800
C329 H32G 0.9800
C329 H32H 0.9800
C329 H32I 0.9800
C322 C323 1.393(7)
C323 C324 1.373(8)
C323 H323 0.9500
C324 C325 1.372(8)
C324 H324 0.9500
C325 C326 1.372(7)
C325 H325 0.9500
C326 C30C 1.533(13)
C326 C330 1.535(11)
C330 C331 1.526(11)
C330 C332 1.540(11)
C330 H330 1.0000
C331 H33A 0.9800
C331 H33B 0.9800
C331 H33C 0.9800
C332 H33D 0.9800
C332 H33E 0.9800
C332 H33F 0.9800
C30C C32C 1.545(13)
C30C C31C 1.549(12)
C30C H30H 1.0000
C31C H31D 0.9800
C31C H31E 0.9800
C31C H31F 0.9800
C32C H32J 0.9800
C32C H32K 0.9800
C32C H32L 0.9800
C312 C313 1.337(7)
C312 H312 0.9500
C313 N302 1.401(5)
C313 H313 0.9500
N302 C341 1.451(6)
C341 C346 1.397(6)
C341 C342 1.409(6)
C342 C343 1.395(7)
C342 C347 1.516(6)
C347 C349 1.524(7)
C347 C348 1.534(7)
C347 H347 1.0000
C348 H34A 0.9800
C348 H34B 0.9800
C348 H34C 0.9800
C349 H34D 0.9800
C349 H34E 0.9800
C349 H34F 0.9800
C343 C344 1.371(7)
C343 H343 0.9500
C344 C345 1.367(8)
C344 H344 0.9500
C345 C346 1.396(7)
C345 H345 0.9500
C346 C350 1.512(7)
C350 C351 1.518(7)
C350 C352 1.522(7)
C350 H350 1.0000
C351 H35A 0.9800
C351 H35B 0.9800
C351 H35C 0.9800
C352 H35D 0.9800
C352 H35E 0.9800
C352 H35F 0.9800
Cl4 Pd4 2.3678(13)
Pd4 C411 2.031(4)
Pd4 C402 2.087(8)
Pd4 C02D 2.113(14)
Pd4 C03D 2.137(14)
Pd4 C01D 2.167(14)
Pd4 C403 2.172(7)
Pd4 C401 2.175(7)
C401 O4 1.371(9)
C401 C403 1.405(9)
C401 C402 1.418(9)
C402 H40A 0.9900
C402 H40B 0.9900
C403 H40C 0.9900
C403 H40D 0.9900
O4 C404 1.424(9)
C404 H40E 0.9800
C404 H40F 0.9800
C404 H40G 0.9800
C01D O4D 1.352(14)
C01D C03D 1.405(13)
C01D C02D 1.413(13)
C02D H02E 0.9900
C02D H02F 0.9900
C03D H03E 0.9900
C03D H03F 0.9900
O4D C04D 1.413(14)
C04D H04G 0.9800
C04D H04H 0.9800
C04D H04I 0.9800
C411 N401 1.345(5)
C411 N402 1.376(5)
N401 C412 1.383(5)
N401 C421 1.460(5)
C421 C422 1.394(6)
C421 C426 1.399(6)
C422 C423 1.393(6)
C422 C427 1.512(6)
C427 C428 1.511(7)
C427 C429 1.525(7)
C427 H427 1.0000
C428 H42A 0.9800
C428 H42B 0.9800
C428 H42C 0.9800
C429 H42D 0.9800
C429 H42E 0.9800
C429 H42F 0.9800
C423 C424 1.375(7)
C423 H423 0.9500
C424 C425 1.364(7)
C424 H424 0.9500
C425 C426 1.417(7)
C425 H425 0.9500
C426 C430 1.508(7)
C430 C432 1.521(7)
C430 C431 1.533(7)
C430 H430 1.0000
C431 H43A 0.9800
C431 H43B 0.9800
C431 H43C 0.9800
C432 H43D 0.9800
C432 H43E 0.9800
C432 H43F 0.9800
C412 C413 1.346(6)
C412 H412 0.9500
C413 N402 1.381(5)
C413 H413 0.9500
N402 C441 1.437(5)
C441 C442 1.390(6)
C441 C446 1.414(6)
C442 C443 1.397(6)
C442 C447 1.521(6)
C447 C449 1.528(7)
C447 C448 1.532(7)
C447 H447 1.0000
C448 H44A 0.9800
C448 H44B 0.9800
C448 H44C 0.9800
C449 H44D 0.9800
C449 H44E 0.9800
C449 H44F 0.9800
C443 C444 1.385(7)
C443 H443 0.9500
C444 C445 1.374(7)
C444 H444 0.9500
C445 C446 1.390(7)
C445 H445 0.9500
C446 C450 1.527(7)
C450 C452 1.538(8)
C450 C451 1.539(7)
C450 H450 1.0000
C451 H45A 0.9800
C451 H45B 0.9800
C451 H45C 0.9800
C452 H45D 0.9800
C452 H45E 0.9800
C452 H45F 0.9800
C1S Cl1S 1.739(10)
C1S Cl2S 1.745(11)
C1S H1S1 0.9900
C1S H1S2 0.9900
C1T Cl2T 1.742(15)
C1T Cl1T 1.743(15)
C1T H1T1 0.9900
C1T H1T2 0.9900
C1U Cl2U 1.729(10)
C1U Cl1U 1.761(10)
C1U H1U1 0.9900
C1U H1U2 0.9900
C1V Cl2V 1.724(12)
C1V Cl1V 1.760(12)
C1V H1V1 0.9900
C1V H1V2 0.9900
